data_7036253
loop_
_publ_author_name
'Champion, Martin J. D.'
'Levason, William'
'Pugh, David'
'Reid, Gillian'

_publ_section_title
;
 Neutral thioether and selenoether macrocyclic coordination to Group 1
 cations (Li-Cs) - synthesis, spectroscopic and structural properties.
;
_journal_issue 43
_journal_name_full 'Dalton transactions (Cambridge, England : 2003)'
_journal_page_first 18748
_journal_page_last 18759
_journal_paper_doi 10.1039/c5dt02583d
_journal_volume 44
_journal_year 2015
_chemical_formula_moiety 'C32 H12 B F24, C12 H24 Li O2 S4'
_chemical_formula_sum 'C44 H36 B F24 Li O2 S4'
_chemical_formula_weight 1198.72
_chemical_name_systematic
;
 ?
;
_space_group_crystal_system monoclinic
_space_group_IT_number 4
_space_group_name_Hall 'P 2yb'
_space_group_name_H-M_alt 'P 1 21 1'
_symmetry_space_group_name_Hall 'P 2yb'
_symmetry_space_group_name_H-M 'P 1 21 1'
_atom_sites_solution_hydrogens geom
_audit_creation_method SHELXL-2013
_audit_update_record
;
2015-07-30 deposited with the CCDC.
2015-08-24 downloaded from the CCDC.
;
_cell_angle_alpha 90
_cell_angle_beta 93.056(5)
_cell_angle_gamma 90
_cell_formula_units_Z 6
_cell_length_a 16.596(4)
_cell_length_b 19.366(5)
_cell_length_c 23.794(6)
_cell_measurement_reflns_used 12638
_cell_measurement_temperature 100(2)
_cell_measurement_theta_max 27.5
_cell_measurement_theta_min 2.4
_cell_volume 7636(3)
_computing_cell_refinement
;
CrystalClear-SM Expert 2.1 b29 (Rigaku, 2013)
;
_computing_data_collection
;
CrystalClear-SM Expert 2.1 b29 (Rigaku, 2013)
;
_computing_data_reduction
;
CrystalClear-SM Expert 2.1 b29 (Rigaku, 2013)
;
_computing_molecular_graphics 'ORTEP-III (Farrugia, 1997)'
_computing_publication_material 'PLATON (Spek, 2003), WinGX (Farrugia, 1999) and enCIFer (Allen et al., 2004).'
_computing_structure_refinement 'SHELXL-2013 (Sheldrick, 2013)'
_computing_structure_solution 'SHELXS-2013 (Sheldrick, 2013)'
_diffrn_ambient_temperature 100(2)
_diffrn_detector 'CCD plate'
_diffrn_detector_area_resol_mean 28.5714
_diffrn_detector_type 'Rigaku HG Saturn724+ (2x2 bin mode)'
_diffrn_measured_fraction_theta_full 0.985
_diffrn_measured_fraction_theta_max 0.997
_diffrn_measurement_device 'four-circle \k diffractometer'
_diffrn_measurement_device_type 'Rigaku AFC12 (Right)'
_diffrn_measurement_method 'profile data from \w-scans'
_diffrn_measurement_specimen_support 'MiTeGen micromount'
_diffrn_radiation_collimation 'Confocal mirrors, VHF Varimax '
_diffrn_radiation_type MoK\a
_diffrn_radiation_wavelength 0.71075
_diffrn_reflns_av_R_equivalents 0.0628
_diffrn_reflns_av_unetI/netI 0.1349
_diffrn_reflns_laue_measured_fraction_full 0.985
_diffrn_reflns_laue_measured_fraction_max 0.997
_diffrn_reflns_limit_h_max 20
_diffrn_reflns_limit_h_min -17
_diffrn_reflns_limit_k_max 24
_diffrn_reflns_limit_k_min -24
_diffrn_reflns_limit_l_max 29
_diffrn_reflns_limit_l_min -29
_diffrn_reflns_number 42404
_diffrn_reflns_point_group_measured_fraction_full 0.913
_diffrn_reflns_point_group_measured_fraction_max 0.924
_diffrn_reflns_theta_full 26.500
_diffrn_reflns_theta_max 26.372
_diffrn_reflns_theta_min 2.921
_diffrn_source 'Rotating Anode'
_diffrn_source_current 55.0
_diffrn_source_power 2.475
_diffrn_source_voltage 45.0
_exptl_absorpt_coefficient_mu 0.312
_exptl_absorpt_correction_T_max 1.000
_exptl_absorpt_correction_T_min 0.685
_exptl_absorpt_correction_type multi-scan
_exptl_absorpt_process_details 'CrystalClear-SM Expert 2.1 b29 (Rigaku, 2013)'
_exptl_crystal_colour colourless
_exptl_crystal_density_diffrn 1.564
_exptl_crystal_description block
_exptl_crystal_F_000 3624
_exptl_crystal_recrystallization_method 'Re-crystallisation from solvent: CH2Cl2/hexane'
_exptl_crystal_size_max 0.060
_exptl_crystal_size_mid 0.060
_exptl_crystal_size_min 0.050
_refine_diff_density_max 1.183
_refine_diff_density_min -0.526
_refine_diff_density_rms 0.101
_refine_ls_abs_structure_details
;
 Flack x determined using 5673 quotients [(I+)-(I-)]/[(I+)+(I-)]
 (Parsons and Flack (2004), Acta Cryst. A60, s61).
;
_refine_ls_abs_structure_Flack 0.07(6)
_refine_ls_extinction_method none
_refine_ls_goodness_of_fit_ref 1.024
_refine_ls_hydrogen_treatment constr
_refine_ls_matrix_type full
_refine_ls_number_parameters 2109
_refine_ls_number_reflns 28887
_refine_ls_number_restraints 2332
_refine_ls_restrained_S_all 1.019
_refine_ls_R_factor_all 0.1446
_refine_ls_R_factor_gt 0.0862
_refine_ls_shift/su_max 0.000
_refine_ls_shift/su_mean 0.000
_refine_ls_structure_factor_coef Fsqd
_refine_ls_weighting_details 'w=1/[\s^2^(Fo^2^)+(0.1075P)^2^+0.7535P] where P=(Fo^2^+2Fc^2^)/3'
_refine_ls_weighting_scheme calc
_refine_ls_wR_factor_gt 0.1913
_refine_ls_wR_factor_ref 0.2338
_reflns_Friedel_coverage 0.799
_reflns_friedel_fraction_full 0.837
_reflns_friedel_fraction_max 0.847
_reflns_number_gt 17853
_reflns_number_total 28887
_reflns_threshold_expression 'I > 2\s(I)'
_cod_data_source_file c5dt02583d1.cif
_cod_data_source_block shelx
_cod_depositor_comments 'Adding full bibliography for 7036247--7036257.cif.'
_cod_original_cell_volume 7637(3)
_cod_database_code 7036253
_shelx_space_group_comment
;
The symmetry employed for this shelxl refinement is uniquely defined
by the following loop, which should always be used as a source of
symmetry information in preference to the above space-group names.
They are only intended as comments.
;
_shelx_estimated_absorpt_t_min 0.982
_shelx_estimated_absorpt_t_max 0.985
_shelxl_version_number 2013-4

loop_
_space_group_symop_operation_xyz
'x, y, z'
'-x, y+1/2, -z'

loop_
_atom_site_label
_atom_site_type_symbol
_atom_site_fract_x
_atom_site_fract_y
_atom_site_fract_z
_atom_site_U_iso_or_equiv
_atom_site_adp_type
_atom_site_occupancy
_atom_site_site_symmetry_order
_atom_site_calc_flag
_atom_site_refinement_flags_posn
_atom_site_refinement_flags_adp
_atom_site_refinement_flags_occupancy
_atom_site_disorder_assembly
_atom_site_disorder_group
C1 C 0.5037(5) 0.0192(4) 1.0440(4) 0.0190(18) Uani 1 1 d . U . . .
C2 C 0.4994(5) 0.0578(4) 1.0922(4) 0.0197(19) Uani 1 1 d . U . . .
H2 H 0.4481 0.0744 1.1020 0.024 Uiso 1 1 calc R U . . .
C3 C 0.5667(5) 0.0738(4) 1.1275(4) 0.0221(19) Uani 1 1 d . U . . .
C4 C 0.6429(5) 0.0511(5) 1.1146(5) 0.028(2) Uani 1 1 d . U . . .
H4 H 0.6893 0.0621 1.1381 0.034 Uiso 1 1 calc R U . . .
C5 C 0.6491(5) 0.0114(5) 1.0658(5) 0.028(2) Uani 1 1 d . U . . .
C6 C 0.5816(5) -0.0059(5) 1.0315(4) 0.024(2) Uani 1 1 d . U . . .
H6 H 0.5874 -0.0346 0.9995 0.028 Uiso 1 1 calc R U . . .
C7 C 0.5573(6) 0.1157(5) 1.1801(5) 0.035(2) Uani 1 1 d . U . . .
C8 C 0.7312(6) -0.0130(6) 1.0507(6) 0.042(3) Uani 1 1 d . U . . .
C9 C 0.3510(5) 0.0556(4) 1.0059(4) 0.0182(19) Uani 1 1 d . U . . .
C10 C 0.2697(5) 0.0368(4) 0.9963(4) 0.0173(19) Uani 1 1 d . U . . .
H10 H 0.2562 -0.0108 0.9930 0.021 Uiso 1 1 calc R U . . .
C11 C 0.2084(5) 0.0855(5) 0.9917(5) 0.028(2) Uani 1 1 d . U . . .
C12 C 0.2247(6) 0.1554(5) 0.9986(5) 0.031(2) Uani 1 1 d . U . . .
H12 H 0.1822 0.1883 0.9969 0.037 Uiso 1 1 calc R U . . .
C13 C 0.3044(6) 0.1764(5) 1.0082(5) 0.028(2) Uani 1 1 d . U . . .
C14 C 0.3661(5) 0.1272(5) 1.0121(4) 0.022(2) Uani 1 1 d . U . . .
H14 H 0.4202 0.1423 1.0191 0.026 Uiso 1 1 calc R U . . .
C15 C 0.1222(6) 0.0650(6) 0.9786(6) 0.038(3) Uani 1 1 d . U . . .
C16 C 0.3215(7) 0.2517(6) 1.0146(6) 0.043(3) Uani 1 1 d . U . . .
C17 C 0.4438(5) 0.0038(4) 0.9354(4) 0.0213(19) Uani 1 1 d . U . . .
C18 C 0.3882(5) -0.0228(5) 0.8942(5) 0.024(2) Uani 1 1 d . U . . .
H18 H 0.3435 -0.0486 0.9061 0.028 Uiso 1 1 calc R U . . .
C19 C 0.3959(6) -0.0129(5) 0.8371(5) 0.027(2) Uani 1 1 d . U . . .
C20 C 0.4595(6) 0.0238(5) 0.8173(5) 0.028(2) Uani 1 1 d . U . . .
H20 H 0.4647 0.0307 0.7781 0.034 Uiso 1 1 calc R U . . .
C21 C 0.5163(6) 0.0506(5) 0.8573(4) 0.027(2) Uani 1 1 d . U . . .
C22 C 0.5086(5) 0.0416(5) 0.9144(5) 0.024(2) Uani 1 1 d . U . . .
H22 H 0.5479 0.0612 0.9402 0.029 Uiso 1 1 calc R U . . .
C23 C 0.3322(6) -0.0437(6) 0.7963(5) 0.034(2) Uani 1 1 d . U . . .
C24 C 0.5891(7) 0.0894(6) 0.8378(5) 0.037(3) Uani 1 1 d . U . . .
C25 C 0.3958(5) -0.0783(4) 1.0221(4) 0.0195(19) Uani 1 1 d . U . . .
C26 C 0.4101(5) -0.1393(4) 0.9924(4) 0.020(2) Uani 1 1 d . U . . .
H26 H 0.4377 -0.1367 0.9585 0.024 Uiso 1 1 calc R U . . .
C27 C 0.3848(5) -0.2039(4) 1.0113(5) 0.024(2) Uani 1 1 d . U . . .
C28 C 0.3480(5) -0.2099(5) 1.0623(4) 0.026(2) Uani 1 1 d . U . . .
H28 H 0.3331 -0.2539 1.0759 0.032 Uiso 1 1 calc R U . . .
C29 C 0.3333(5) -0.1503(4) 1.0930(5) 0.024(2) Uani 1 1 d . U . . .
C30 C 0.3570(5) -0.0857(4) 1.0720(4) 0.021(2) Uani 1 1 d . U . . .
H30 H 0.3459 -0.0454 1.0930 0.025 Uiso 1 1 calc R U . . .
C31 C 0.3991(6) -0.2678(5) 0.9785(5) 0.035(2) Uani 1 1 d . U . . .
C32 C 0.2947(7) -0.1552(5) 1.1481(5) 0.036(3) Uani 1 1 d . U . . .
C33 C 0.8762(5) 0.5002(4) 0.7256(4) 0.0214(19) Uani 1 1 d . U . . .
C34 C 0.9279(6) 0.4730(5) 0.7683(5) 0.027(2) Uani 1 1 d . U . . .
H34 H 0.9743 0.4485 0.7578 0.033 Uiso 1 1 calc R U . . .
C35 C 0.9151(7) 0.4798(5) 0.8249(5) 0.040(3) Uani 1 1 d . U . . .
C36 C 0.8471(7) 0.5139(5) 0.8427(5) 0.037(3) Uani 1 1 d . U . . .
H36 H 0.8367 0.5175 0.8815 0.045 Uiso 1 1 calc R U . . .
C37 C 0.7944(6) 0.5429(5) 0.8009(5) 0.028(2) Uani 1 1 d . U . . .
C38 C 0.8090(5) 0.5359(4) 0.7448(4) 0.021(2) Uani 1 1 d . U . . .
H38 H 0.7720 0.5561 0.7177 0.025 Uiso 1 1 calc R U . . .
C39 C 0.9766(10) 0.4473(8) 0.8668(6) 0.065(4) Uani 1 1 d . U . . .
C40 C 0.7205(7) 0.5798(5) 0.8176(5) 0.038(3) Uani 1 1 d . U . . .
C41 C 0.9261(5) 0.4140(4) 0.6436(4) 0.0195(19) Uani 1 1 d . U . . .
C42 C 0.9107(5) 0.3563(4) 0.6770(4) 0.0184(19) Uani 1 1 d . U . . .
H42 H 0.8840 0.3629 0.7110 0.022 Uiso 1 1 calc R U . . .
C43 C 0.9332(5) 0.2895(4) 0.6622(4) 0.0215(19) Uani 1 1 d . U . . .
C44 C 0.9699(5) 0.2777(5) 0.6124(4) 0.025(2) Uani 1 1 d . U . . .
H44 H 0.9845 0.2322 0.6018 0.030 Uiso 1 1 calc R U . . .
C45 C 0.9851(5) 0.3342(4) 0.5777(5) 0.024(2) Uani 1 1 d . U . . .
C46 C 0.9641(5) 0.4013(4) 0.5940(4) 0.0193(19) Uani 1 1 d . U . . .
H46 H 0.9762 0.4391 0.5704 0.023 Uiso 1 1 calc R U . . .
C47 C 0.9180(6) 0.2300(5) 0.7007(5) 0.028(2) Uani 1 1 d . U . . .
C48 C 1.0247(6) 0.3216(5) 0.5235(5) 0.033(2) Uani 1 1 d . U . . .
C49 C 0.9780(5) 0.5470(4) 0.6575(4) 0.0156(18) Uani 1 1 d . U . . .
C50 C 0.9655(5) 0.6180(4) 0.6521(4) 0.021(2) Uani 1 1 d . U . . .
H50 H 0.9119 0.6348 0.6465 0.025 Uiso 1 1 calc R U . . .
C51 C 1.0299(6) 0.6654(5) 0.6547(5) 0.028(2) Uani 1 1 d . U . . .
C52 C 1.1092(6) 0.6427(5) 0.6621(5) 0.033(3) Uani 1 1 d . U . . .
H52 H 1.1531 0.6743 0.6630 0.040 Uiso 1 1 calc R U . . .
C53 C 1.1220(5) 0.5712(5) 0.6683(5) 0.026(2) Uani 1 1 d . U . . .
C54 C 1.0583(5) 0.5243(5) 0.6650(4) 0.021(2) Uani 1 1 d . U . . .
H54 H 1.0692 0.4763 0.6679 0.025 Uiso 1 1 calc R U . . .
C55 C 1.0144(7) 0.7413(5) 0.6488(6) 0.042(3) Uani 1 1 d . U . . .
C56 C 1.2079(6) 0.5474(6) 0.6787(6) 0.041(3) Uani 1 1 d . U . . .
C57 C 0.8262(5) 0.5154(4) 0.6153(4) 0.0193(18) Uani 1 1 d . U . . .
C58 C 0.7483(5) 0.4895(4) 0.6228(4) 0.0202(19) Uani 1 1 d . U . . .
H58 H 0.7397 0.4603 0.6540 0.024 Uiso 1 1 calc R U . . .
C59 C 0.6823(5) 0.5059(5) 0.5850(5) 0.028(2) Uani 1 1 d . U . . .
C60 C 0.6929(6) 0.5469(5) 0.5385(5) 0.027(2) Uani 1 1 d . U . . .
H60 H 0.6487 0.5578 0.5130 0.033 Uiso 1 1 calc R U . . .
C61 C 0.7696(5) 0.5717(4) 0.5299(4) 0.0209(19) Uani 1 1 d . U . . .
C62 C 0.8338(5) 0.5569(4) 0.5683(4) 0.0209(19) Uani 1 1 d . U . . .
H62 H 0.8853 0.5760 0.5619 0.025 Uiso 1 1 calc R U . . .
C63 C 0.6001(6) 0.4783(5) 0.5971(6) 0.042(3) Uani 1 1 d . U . . .
C64 C 0.7831(6) 0.6153(5) 0.4791(5) 0.029(2) Uani 1 1 d . U . . .
C65 C 1.2713(5) 0.4139(4) 0.3085(4) 0.020(2) Uani 1 1 d . U . . .
C66 C 1.2560(5) 0.3503(4) 0.3346(4) 0.022(2) Uani 1 1 d . U . . .
H66 H 1.2246 0.3494 0.3668 0.026 Uiso 1 1 calc R U . . .
C67 C 1.2864(5) 0.2886(5) 0.3139(4) 0.023(2) Uani 1 1 d . U . . .
C68 C 1.3305(5) 0.2865(5) 0.2660(4) 0.023(2) Uani 1 1 d . U . . .
H68 H 1.3510 0.2442 0.2525 0.028 Uiso 1 1 calc R U . . .
C69 C 1.3435(5) 0.3479(4) 0.2385(4) 0.0204(19) Uani 1 1 d . U . . .
C70 C 1.3157(5) 0.4103(4) 0.2604(4) 0.0195(19) Uani 1 1 d . U . . .
H70 H 1.3277 0.4520 0.2415 0.023 Uiso 1 1 calc R U . . .
C71 C 1.2681(6) 0.2220(5) 0.3446(5) 0.031(2) Uani 1 1 d . U . . .
C72 C 1.3910(6) 0.3490(5) 0.1870(5) 0.033(2) Uani 1 1 d . U . . .
C73 C 1.2082(5) 0.4878(5) 0.3945(4) 0.025(2) Uani 1 1 d . U . . .
C74 C 1.1419(5) 0.5272(5) 0.4108(4) 0.025(2) Uani 1 1 d . U . . .
H74 H 1.1126 0.5537 0.3830 0.029 Uiso 1 1 calc R U . . .
C75 C 1.1178(6) 0.5287(5) 0.4656(5) 0.029(2) Uani 1 1 d . U . . .
C76 C 1.1584(6) 0.4910(5) 0.5072(5) 0.032(2) Uani 1 1 d . U . . .
H76 H 1.1413 0.4909 0.5447 0.038 Uiso 1 1 calc R U . . .
C77 C 1.2258(6) 0.4528(5) 0.4925(5) 0.030(2) Uani 1 1 d . U . . .
C78 C 1.2498(5) 0.4526(5) 0.4381(5) 0.026(2) Uani 1 1 d . U . . .
H78 H 1.2968 0.4273 0.4298 0.032 Uiso 1 1 calc R U . . .
C79 C 1.0431(7) 0.5681(5) 0.4793(5) 0.037(3) Uani 1 1 d . U . . .
C80 C 1.2732(7) 0.4117(6) 0.5367(5) 0.039(3) Uani 1 1 d . U . . .
C81 C 1.3139(5) 0.5459(4) 0.3341(4) 0.0174(19) Uani 1 1 d . U . . .
C82 C 1.3948(5) 0.5261(4) 0.3436(4) 0.0175(18) Uani 1 1 d . U . . .
H82 H 1.4079 0.4784 0.3447 0.021 Uiso 1 1 calc R U . . .
C83 C 1.4567(5) 0.5747(5) 0.3514(4) 0.023(2) Uani 1 1 d . U . . .
C84 C 1.4387(5) 0.6446(5) 0.3504(5) 0.026(2) Uani 1 1 d . U . . .
H84 H 1.4805 0.6780 0.3548 0.032 Uiso 1 1 calc R U . . .
C85 C 1.3583(6) 0.6653(5) 0.3429(5) 0.027(2) Uani 1 1 d . U . . .
C86 C 1.2976(5) 0.6164(4) 0.3345(4) 0.023(2) Uani 1 1 d . U . . .
H86 H 1.2434 0.6316 0.3289 0.027 Uiso 1 1 calc R U . . .
C87 C 1.5414(6) 0.5527(5) 0.3633(5) 0.033(2) Uani 1 1 d . U . . .
C88 C 1.3396(6) 0.7409(5) 0.3431(6) 0.039(3) Uani 1 1 d . U . . .
C89 C 1.1674(5) 0.5127(4) 0.2840(4) 0.0170(18) Uani 1 1 d . U . . .
C90 C 1.1785(5) 0.5553(4) 0.2380(4) 0.0209(19) Uani 1 1 d . U . . .
H90 H 1.2311 0.5729 0.2329 0.025 Uiso 1 1 calc R U . . .
C91 C 1.1163(6) 0.5736(4) 0.1989(4) 0.0238(19) Uani 1 1 d . U . . .
C92 C 1.0381(6) 0.5505(5) 0.2061(5) 0.029(2) Uani 1 1 d . U . . .
H92 H 0.9950 0.5633 0.1803 0.035 Uiso 1 1 calc R U . . .
C93 C 1.0247(5) 0.5085(5) 0.2518(5) 0.030(2) Uani 1 1 d . U . . .
C94 C 1.0876(5) 0.4886(5) 0.2894(4) 0.023(2) Uani 1 1 d . U . . .
H94 H 1.0767 0.4582 0.3194 0.028 Uiso 1 1 calc R U . . .
C95 C 1.1340(6) 0.6169(5) 0.1489(5) 0.033(2) Uani 1 1 d . U . . .
C96 C 0.9404(6) 0.4824(6) 0.2603(6) 0.043(3) Uani 1 1 d . U . . .
C97 C 0.5686(6) 0.3052(6) 0.3146(5) 0.036(3) Uani 1 1 d . U . . .
H97A H 0.5825 0.3546 0.3104 0.043 Uiso 1 1 calc R U . . .
H97B H 0.5225 0.2946 0.2879 0.043 Uiso 1 1 calc R U . . .
C98 C 0.6403(6) 0.2608(5) 0.3014(5) 0.036(2) Uani 1 1 d . U . . .
H98A H 0.6565 0.2722 0.2630 0.043 Uiso 1 1 calc R U . . .
H98B H 0.6234 0.2117 0.3012 0.043 Uiso 1 1 calc R U . . .
C99 C 0.7549(7) 0.3611(5) 0.3419(5) 0.039(3) Uani 1 1 d . U . . .
H99A H 0.7991 0.3646 0.3157 0.047 Uiso 1 1 calc R U . . .
H99B H 0.7079 0.3868 0.3253 0.047 Uiso 1 1 calc R U . . .
C100 C 0.7817(6) 0.3934(6) 0.3976(5) 0.037(3) Uani 1 1 d . U . . .
H10A H 0.7989 0.4416 0.3909 0.045 Uiso 1 1 calc R U . . .
H10B H 0.8290 0.3678 0.4138 0.045 Uiso 1 1 calc R U . . .
C101 C 0.7590(7) 0.3614(6) 0.5114(5) 0.042(3) Uani 1 1 d . U . . .
H10C H 0.8061 0.3918 0.5197 0.051 Uiso 1 1 calc R U . . .
H10D H 0.7236 0.3649 0.5434 0.051 Uiso 1 1 calc R U . . .
C102 C 0.7883(6) 0.2886(6) 0.5080(5) 0.041(3) Uani 1 1 d . U . . .
H10E H 0.8250 0.2840 0.4767 0.049 Uiso 1 1 calc R U . . .
H10F H 0.8187 0.2761 0.5435 0.049 Uiso 1 1 calc R U . . .
C103 C 0.7449(7) 0.1718(6) 0.4991(6) 0.048(3) Uani 1 1 d . U . . .
H10G H 0.7806 0.1618 0.5328 0.058 Uiso 1 1 calc R U . . .
H10H H 0.7746 0.1613 0.4652 0.058 Uiso 1 1 calc R U . . .
C104 C 0.6698(7) 0.1290(6) 0.4998(6) 0.049(3) Uani 1 1 d . U . . .
H10I H 0.6402 0.1404 0.5337 0.058 Uiso 1 1 calc R U . . .
H10J H 0.6844 0.0795 0.5016 0.058 Uiso 1 1 calc R U . . .
C105 C 0.5062(7) 0.1463(6) 0.4638(6) 0.047(3) Uani 1 1 d . U . . .
H10K H 0.4674 0.1555 0.4317 0.057 Uiso 1 1 calc R U . . .
H10L H 0.4945 0.0995 0.4780 0.057 Uiso 1 1 calc R U . . .
C106 C 0.4897(7) 0.1978(6) 0.5100(6) 0.044(3) Uani 1 1 d . U . . .
H10M H 0.5214 0.1836 0.5446 0.053 Uiso 1 1 calc R U . . .
H10N H 0.4319 0.1945 0.5181 0.053 Uiso 1 1 calc R U . . .
C107 C 0.4425(6) 0.3063(6) 0.4369(5) 0.043(3) Uani 1 1 d . U . . .
H10O H 0.4148 0.2630 0.4250 0.051 Uiso 1 1 calc R U . . .
H10P H 0.4010 0.3390 0.4490 0.051 Uiso 1 1 calc R U . . .
C108 C 0.4831(6) 0.3364(6) 0.3875(6) 0.040(3) Uani 1 1 d . U . . .
H10Q H 0.4430 0.3424 0.3556 0.048 Uiso 1 1 calc R U . . .
H10R H 0.5055 0.3823 0.3978 0.048 Uiso 1 1 calc R U . . .
C109 C 1.1403(7) 0.3121(7) 0.1609(7) 0.060(4) Uani 1 1 d . U . . .
H10S H 1.1667 0.2981 0.1263 0.072 Uiso 1 1 calc R U . . .
H10T H 1.1793 0.3053 0.1934 0.072 Uiso 1 1 calc R U . . .
C110 C 1.1159(8) 0.3876(7) 0.1568(7) 0.069(4) Uani 1 1 d . U . . .
H11A H 1.1631 0.4144 0.1453 0.083 Uiso 1 1 calc R U . . .
H11B H 1.1034 0.4035 0.1949 0.083 Uiso 1 1 calc R U . . .
C111 C 1.0750(10) 0.4162(7) 0.0404(7) 0.076(5) Uani 1 1 d . U . . .
H11C H 1.0358 0.4424 0.0158 0.091 Uiso 1 1 calc R U . . .
H11D H 1.1236 0.4457 0.0458 0.091 Uiso 1 1 calc R U . . .
C112 C 1.0978(8) 0.3577(6) 0.0096(6) 0.054(3) Uani 1 1 d . U . . .
H11E H 1.1568 0.3521 0.0165 0.064 Uiso 1 1 calc R U . . .
H11F H 1.0886 0.3692 -0.0308 0.064 Uiso 1 1 calc R U . . .
C113 C 0.9608(7) 0.2723(6) -0.0242(5) 0.043(3) Uani 1 1 d . U . . .
H11G H 0.9739 0.2875 -0.0624 0.052 Uiso 1 1 calc R U . . .
H11H H 0.9417 0.2240 -0.0273 0.052 Uiso 1 1 calc R U . . .
C114 C 0.8914(7) 0.3169(7) -0.0049(6) 0.049(3) Uani 1 1 d . U . . .
H11I H 0.9065 0.3663 -0.0061 0.058 Uiso 1 1 calc R U . . .
H11J H 0.8428 0.3099 -0.0302 0.058 Uiso 1 1 calc R U . . .
C115 C 0.8091(6) 0.3382(6) 0.0727(6) 0.043(3) Uani 1 1 d . U . . .
H11K H 0.7667 0.3462 0.0425 0.052 Uiso 1 1 calc R U . . .
H11L H 0.8295 0.3836 0.0863 0.052 Uiso 1 1 calc R U . . .
C116 C 0.7743(6) 0.2995(7) 0.1201(6) 0.048(3) Uani 1 1 d . U . . .
H11M H 0.7568 0.2531 0.1070 0.058 Uiso 1 1 calc R U . . .
H11N H 0.7264 0.3243 0.1328 0.058 Uiso 1 1 calc R U . . .
C117 C 0.8321(7) 0.2021(6) 0.1963(6) 0.049(3) Uani 1 1 d . U . . .
H11O H 0.8631 0.1928 0.2322 0.059 Uiso 1 1 calc R U . . .
H11P H 0.7742 0.1961 0.2034 0.059 Uiso 1 1 calc R U . . .
C118 C 0.8545(7) 0.1477(6) 0.1544(6) 0.053(3) Uani 1 1 d . U . . .
H11Q H 0.8140 0.1488 0.1223 0.063 Uiso 1 1 calc R U . . .
H11R H 0.8507 0.1019 0.1725 0.063 Uiso 1 1 calc R U . . .
C119 C 1.0190(7) 0.1589(7) 0.1900(6) 0.052(3) Uani 1 1 d . U . . .
H11S H 0.9896 0.1801 0.2207 0.062 Uiso 1 1 calc R U . . .
H11T H 1.0348 0.1115 0.2016 0.062 Uiso 1 1 calc R U . . .
C120 C 1.0941(7) 0.2012(7) 0.1796(6) 0.055(3) Uani 1 1 d . U . . .
H12A H 1.1317 0.1998 0.2133 0.066 Uiso 1 1 calc R U . . .
H12B H 1.1221 0.1816 0.1475 0.066 Uiso 1 1 calc R U . . .
C121 C 0.8495(6) 0.7993(6) 0.2927(5) 0.040(3) Uani 1 1 d . U . . .
H12C H 0.8676 0.7507 0.2908 0.048 Uiso 1 1 calc R U . . .
H12D H 0.8763 0.8205 0.3266 0.048 Uiso 1 1 calc R U . . .
C122 C 0.8736(6) 0.8368(5) 0.2418(6) 0.041(3) Uani 1 1 d . U . . .
H12E H 0.9324 0.8304 0.2385 0.049 Uiso 1 1 calc R U . . .
H12F H 0.8642 0.8867 0.2476 0.049 Uiso 1 1 calc R U . . .
C123 C 0.8628(7) 0.7280(6) 0.1583(6) 0.050(3) Uani 1 1 d . U . . .
H12G H 0.8502 0.7193 0.1178 0.060 Uiso 1 1 calc R U . . .
H12H H 0.9223 0.7308 0.1637 0.060 Uiso 1 1 calc R U . . .
C124 C 0.8355(7) 0.6650(6) 0.1905(6) 0.050(3) Uani 1 1 d . U . . .
H12I H 0.8683 0.6623 0.2264 0.060 Uiso 1 1 calc R U . . .
H12J H 0.8476 0.6233 0.1684 0.060 Uiso 1 1 calc R U . . .
C125 C 0.6780(6) 0.6668(6) 0.1374(5) 0.041(3) Uani 1 1 d . U . . .
H12K H 0.7125 0.6915 0.1113 0.049 Uiso 1 1 calc R U . . .
H12L H 0.6684 0.6196 0.1226 0.049 Uiso 1 1 calc R U . . .
C126 C 0.5982(7) 0.7043(6) 0.1403(5) 0.039(3) Uani 1 1 d . U . . .
H12M H 0.5677 0.7013 0.1035 0.047 Uiso 1 1 calc R U . . .
H12N H 0.5655 0.6824 0.1690 0.047 Uiso 1 1 calc R U . . .
C127 C 0.5386(6) 0.8116(6) 0.1537(6) 0.041(3) Uani 1 1 d . U . . .
H12O H 0.5056 0.7956 0.1846 0.050 Uiso 1 1 calc R U . . .
H12P H 0.5076 0.8041 0.1176 0.050 Uiso 1 1 calc R U . . .
C128 C 0.5584(7) 0.8888(6) 0.1612(6) 0.045(3) Uani 1 1 d . U . . .
H12Q H 0.5079 0.9136 0.1685 0.054 Uiso 1 1 calc R U . . .
H12R H 0.5778 0.9065 0.1253 0.054 Uiso 1 1 calc R U . . .
C129 C 0.5758(7) 0.9146(6) 0.2796(6) 0.051(3) Uani 1 1 d . U . . .
H12S H 0.6134 0.9274 0.3116 0.061 Uiso 1 1 calc R U . . .
H12T H 0.5366 0.9528 0.2742 0.061 Uiso 1 1 calc R U . . .
C130 C 0.5299(7) 0.8513(6) 0.2965(7) 0.056(4) Uani 1 1 d . U . . .
H13A H 0.4813 0.8470 0.2708 0.067 Uiso 1 1 calc R U . . .
H13B H 0.5113 0.8589 0.3348 0.067 Uiso 1 1 calc R U . . .
C131 C 0.6521(7) 0.7800(7) 0.3555(5) 0.050(3) Uani 1 1 d . U . . .
H13C H 0.6504 0.8285 0.3685 0.061 Uiso 1 1 calc R U . . .
H13D H 0.6342 0.7504 0.3864 0.061 Uiso 1 1 calc R U . . .
C132 C 0.7375(7) 0.7618(6) 0.3440(5) 0.046(3) Uani 1 1 d . U . . .
H13E H 0.7730 0.7714 0.3779 0.055 Uiso 1 1 calc R U . . .
H13F H 0.7411 0.7119 0.3354 0.055 Uiso 1 1 calc R U . . .
Li1 Li 0.6374(9) 0.2733(8) 0.4350(7) 0.026(3) Uani 1 1 d . U . . .
Li2 Li 0.9725(9) 0.2843(8) 0.1116(8) 0.028(3) Uani 1 1 d . U . . .
Li3 Li 0.6922(9) 0.7894(8) 0.2226(8) 0.028(3) Uani 1 1 d . U . . .
B1 B 0.4251(6) -0.0010(5) 1.0020(5) 0.022(2) Uani 1 1 d . U . . .
B2 B 0.9006(6) 0.4939(5) 0.6595(5) 0.019(2) Uani 1 1 d . U . . .
B3 B 1.2395(6) 0.4889(5) 0.3293(5) 0.020(2) Uani 1 1 d . U . . .
O1 O 0.5465(4) 0.2922(3) 0.3710(3) 0.0275(15) Uani 1 1 d . U . . .
O2 O 0.7207(4) 0.2436(4) 0.4989(4) 0.0391(18) Uani 1 1 d . U . . .
O3 O 1.0710(4) 0.2711(4) 0.1675(3) 0.0410(18) Uani 1 1 d . U . . .
O4 O 0.8749(4) 0.2979(4) 0.0507(3) 0.0378(17) Uani 1 1 d . U . . .
O5 O 0.7645(4) 0.8012(4) 0.2972(3) 0.0349(16) Uani 1 1 d . U . . .
O6 O 0.6124(4) 0.7742(3) 0.1544(3) 0.0324(16) Uani 1 1 d . U . . .
F1 F 0.4961(4) 0.1592(3) 1.1764(3) 0.0508(19) Uani 1 1 d . U . . .
F2 F 0.5429(6) 0.0760(4) 1.2246(3) 0.073(3) Uani 1 1 d . U . . .
F3 F 0.6236(5) 0.1529(5) 1.1936(4) 0.088(3) Uani 1 1 d . U . . .
F4A F 0.7599(8) -0.0632(9) 1.0856(7) 0.084(5) Uani 0.713(18) 1 d . U P A 1
F5A F 0.7855(6) 0.0344(7) 1.0509(9) 0.078(6) Uani 0.713(18) 1 d . U P A 1
F6A F 0.7318(5) -0.0456(7) 1.0001(6) 0.063(4) Uani 0.713(18) 1 d . U P A 1
F4B F 0.765(2) 0.030(2) 1.0161(19) 0.082(10) Uani 0.287(18) 1 d . U P A 2
F5B F 0.7343(17) -0.0786(14) 1.0462(17) 0.057(7) Uani 0.287(18) 1 d . U P A 2
F6B F 0.7853(15) -0.012(2) 1.0994(16) 0.071(9) Uani 0.287(18) 1 d . U P A 2
F7 F 0.1120(3) -0.0027(3) 0.9749(4) 0.052(2) Uani 1 1 d . U . . .
F8 F 0.0722(4) 0.0851(4) 1.0169(4) 0.073(3) Uani 1 1 d . U . . .
F9 F 0.0913(4) 0.0949(5) 0.9330(4) 0.087(3) Uani 1 1 d . U . . .
F10 F 0.2933(6) 0.2871(4) 0.9695(4) 0.085(3) Uani 1 1 d . U . . .
F11 F 0.2866(5) 0.2798(4) 1.0574(4) 0.071(2) Uani 1 1 d . U . . .
F12 F 0.3991(5) 0.2664(4) 1.0213(5) 0.081(2) Uani 1 1 d . U . . .
F13 F 0.2585(4) -0.0403(4) 0.8161(3) 0.0471(17) Uani 1 1 d . U . . .
F14 F 0.3477(4) -0.1113(3) 0.7881(3) 0.0465(18) Uani 1 1 d . U . . .
F15 F 0.3292(5) -0.0134(4) 0.7463(3) 0.063(2) Uani 1 1 d . U . . .
F16 F 0.5838(5) 0.1084(5) 0.7848(4) 0.083(3) Uani 1 1 d . U . . .
F17 F 0.6553(4) 0.0521(4) 0.8423(5) 0.084(3) Uani 1 1 d . U . . .
F18 F 0.6042(4) 0.1464(3) 0.8670(3) 0.054(2) Uani 1 1 d . U . . .
F19 F 0.3290(4) -0.3043(3) 0.9701(4) 0.057(2) Uani 1 1 d . U . . .
F20 F 0.4306(5) -0.2581(3) 0.9302(3) 0.0507(19) Uani 1 1 d . U . . .
F21 F 0.4488(4) -0.3122(3) 1.0079(3) 0.0405(16) Uani 1 1 d . U . . .
F22 F 0.3030(6) -0.2154(4) 1.1716(3) 0.080(3) Uani 1 1 d . U . . .
F23 F 0.2131(4) -0.1464(5) 1.1416(4) 0.084(3) Uani 1 1 d . U . . .
F24 F 0.3191(5) -0.1088(4) 1.1844(3) 0.070(2) Uani 1 1 d . U . . .
F25 F 1.0504(5) 0.4691(4) 0.8602(4) 0.077(3) Uani 1 1 d . U . . .
F26 F 0.9781(4) 0.3778(4) 0.8598(3) 0.058(2) Uani 1 1 d . U . . .
F27 F 0.9578(6) 0.4565(6) 0.9197(6) 0.113(3) Uani 1 1 d . U . . .
F28 F 0.7189(5) 0.5929(5) 0.8714(4) 0.086(3) Uani 1 1 d . U . . .
F29 F 0.7112(5) 0.6395(4) 0.7933(4) 0.075(3) Uani 1 1 d . U . . .
F30 F 0.6532(4) 0.5437(4) 0.8068(5) 0.085(3) Uani 1 1 d . U . . .
F31 F 0.9028(4) 0.1717(3) 0.6725(3) 0.0475(18) Uani 1 1 d . U . . .
F32 F 0.8579(4) 0.2388(3) 0.7340(3) 0.0456(18) Uani 1 1 d . U . . .
F33 F 0.9842(4) 0.2175(4) 0.7352(4) 0.067(3) Uani 1 1 d . U . . .
F34 F 1.0052(5) 0.2605(3) 0.5008(3) 0.0544(19) Uani 1 1 d . U . . .
F35 F 1.0063(4) 0.3698(3) 0.4851(3) 0.0502(19) Uani 1 1 d . U . . .
F36 F 1.1056(4) 0.3227(4) 0.5306(3) 0.060(2) Uani 1 1 d . U . . .
F37 F 0.9427(4) 0.7566(3) 0.6252(4) 0.063(2) Uani 1 1 d . U . . .
F38 F 1.0209(7) 0.7725(4) 0.6984(4) 0.095(3) Uani 1 1 d . U . . .
F39 F 1.0668(4) 0.7731(4) 0.6178(4) 0.074(3) Uani 1 1 d . U . . .
F40 F 1.2461(4) 0.5822(4) 0.7191(5) 0.089(3) Uani 1 1 d . U . . .
F41 F 1.2521(4) 0.5571(4) 0.6329(4) 0.079(3) Uani 1 1 d . U . . .
F42 F 1.2142(3) 0.4807(3) 0.6898(3) 0.0430(17) Uani 1 1 d . U . . .
F43 F 0.6021(4) 0.4164(4) 0.6180(5) 0.088(3) Uani 1 1 d . U . . .
F44 F 0.5588(4) 0.5197(4) 0.6274(4) 0.066(2) Uani 1 1 d . U . . .
F45 F 0.5529(4) 0.4718(5) 0.5483(4) 0.077(3) Uani 1 1 d . U . . .
F46 F 0.7925(5) 0.5769(4) 0.4330(3) 0.065(2) Uani 1 1 d . U . . .
F47 F 0.7204(4) 0.6578(4) 0.4662(4) 0.065(2) Uani 1 1 d . U . . .
F48 F 0.8475(4) 0.6545(3) 0.4839(3) 0.0468(17) Uani 1 1 d . U . . .
F49 F 1.2472(5) 0.2301(3) 0.3964(3) 0.0502(18) Uani 1 1 d . U . . .
F50 F 1.3332(4) 0.1782(3) 0.3445(4) 0.056(2) Uani 1 1 d . U . . .
F51 F 1.2089(4) 0.1858(3) 0.3168(3) 0.0409(16) Uani 1 1 d . U . . .
F52 F 1.4656(4) 0.3764(4) 0.1962(3) 0.064(2) Uani 1 1 d . U . . .
F53 F 1.4023(5) 0.2872(3) 0.1652(3) 0.061(2) Uani 1 1 d . U . . .
F54 F 1.3565(4) 0.3873(4) 0.1456(3) 0.0531(19) Uani 1 1 d . U . . .
F55 F 1.0275(5) 0.6196(4) 0.4445(4) 0.078(3) Uani 1 1 d . U . . .
F56 F 0.9779(4) 0.5293(4) 0.4789(4) 0.068(3) Uani 1 1 d . U . . .
F57 F 1.0483(5) 0.5962(5) 0.5303(4) 0.081(3) Uani 1 1 d . U . . .
F58 F 1.2857(4) 0.3466(3) 0.5213(3) 0.0479(18) Uani 1 1 d . U . . .
F59 F 1.2365(5) 0.4079(4) 0.5863(3) 0.062(2) Uani 1 1 d . U . . .
F60 F 1.3461(5) 0.4388(4) 0.5481(4) 0.070(2) Uani 1 1 d . U . . .
F61 F 1.5565(5) 0.5422(5) 0.4190(4) 0.082(3) Uani 1 1 d . U . . .
F62 F 1.5592(3) 0.4924(3) 0.3411(3) 0.0460(18) Uani 1 1 d . U . . .
F63 F 1.5957(4) 0.5966(4) 0.3487(5) 0.084(3) Uani 1 1 d . U . . .
F64 F 1.3898(3) 0.7770(3) 0.3778(3) 0.0469(17) Uani 1 1 d . U . . .
F65 F 1.2635(4) 0.7539(3) 0.3610(4) 0.054(2) Uani 1 1 d . U . . .
F66 F 1.3428(5) 0.7700(3) 0.2933(3) 0.0576(19) Uani 1 1 d . U . . .
F67 F 1.0712(4) 0.6583(4) 0.1343(4) 0.071(3) Uani 1 1 d . U . . .
F68 F 1.1972(4) 0.6568(3) 0.1568(3) 0.0465(17) Uani 1 1 d . U . . .
F69 F 1.1474(6) 0.5780(4) 0.1038(3) 0.069(2) Uani 1 1 d . U . . .
F70A F 0.8991(9) 0.5253(8) 0.2889(9) 0.087(6) Uani 0.69(2) 1 d . U P B 1
F71A F 0.8968(7) 0.4789(11) 0.2088(7) 0.092(6) Uani 0.69(2) 1 d . U P B 1
F72A F 0.9377(7) 0.4210(6) 0.2796(8) 0.068(5) Uani 0.69(2) 1 d . U P B 1
F70B F 0.9226(15) 0.4264(15) 0.2352(16) 0.063(9) Uani 0.31(2) 1 d . U P B 2
F71B F 0.9301(13) 0.4604(17) 0.3173(13) 0.061(7) Uani 0.31(2) 1 d . U P B 2
F72B F 0.8848(17) 0.5256(17) 0.2512(17) 0.059(7) Uani 0.31(2) 1 d . U P B 2
S1 S 0.72772(14) 0.27084(12) 0.35036(12) 0.0296(6) Uani 1 1 d . U . . .
S2 S 0.70360(15) 0.39389(13) 0.44828(13) 0.0342(7) Uani 1 1 d . U . . .
S3 S 0.60580(17) 0.14515(13) 0.43755(14) 0.0390(7) Uani 1 1 d . U . . .
S4 S 0.51271(15) 0.28817(14) 0.49582(13) 0.0343(6) Uani 1 1 d . U . . .
S5 S 1.03131(15) 0.40833(13) 0.10923(13) 0.0331(7) Uani 1 1 d . U . . .
S6 S 1.05227(15) 0.27385(13) 0.02025(13) 0.0328(6) Uani 1 1 d . U . . .
S7 S 0.84788(16) 0.29110(15) 0.17783(14) 0.0402(7) Uani 1 1 d . U . . .
S8 S 0.95435(18) 0.15559(14) 0.12672(14) 0.0414(7) Uani 1 1 d . U . . .
S9 S 0.82233(15) 0.81191(15) 0.17466(14) 0.0390(7) Uani 1 1 d . U . . .
S10 S 0.72901(17) 0.66207(13) 0.20663(14) 0.0369(7) Uani 1 1 d . U . . .
S11 S 0.63334(14) 0.90959(13) 0.21742(13) 0.0312(6) Uani 1 1 d . U . . .
S12 S 0.58361(16) 0.77014(13) 0.29628(13) 0.0354(7) Uani 1 1 d . U . . .

loop_
_atom_site_aniso_label
_atom_site_aniso_U_11
_atom_site_aniso_U_22
_atom_site_aniso_U_33
_atom_site_aniso_U_23
_atom_site_aniso_U_13
_atom_site_aniso_U_12
C1 0.016(4) 0.017(4) 0.024(5) 0.002(4) 0.002(4) 0.000(3)
C2 0.015(4) 0.023(4) 0.020(5) 0.000(4) -0.003(4) 0.003(3)
C3 0.028(4) 0.021(4) 0.017(5) 0.000(4) -0.006(4) -0.001(4)
C4 0.015(4) 0.025(5) 0.043(7) 0.002(4) -0.008(4) -0.009(4)
C5 0.017(4) 0.028(5) 0.038(7) 0.002(4) -0.005(4) 0.006(4)
C6 0.020(4) 0.024(4) 0.027(6) 0.001(4) 0.001(4) 0.001(4)
C7 0.042(6) 0.030(5) 0.031(7) -0.005(4) -0.007(5) -0.001(4)
C8 0.018(4) 0.036(5) 0.070(8) -0.001(5) -0.006(5) 0.014(4)
C9 0.013(4) 0.025(4) 0.017(5) 0.006(4) 0.000(4) 0.001(3)
C10 0.024(4) 0.022(4) 0.006(5) -0.003(4) -0.002(4) 0.000(3)
C11 0.021(4) 0.036(5) 0.027(7) -0.002(5) -0.005(4) 0.003(4)
C12 0.027(4) 0.031(5) 0.035(7) 0.012(5) -0.003(5) 0.007(4)
C13 0.036(5) 0.019(4) 0.030(7) 0.000(4) 0.005(5) -0.001(4)
C14 0.014(4) 0.028(4) 0.023(6) 0.004(4) -0.009(4) 0.002(3)
C15 0.026(5) 0.044(6) 0.045(8) 0.013(5) 0.000(5) 0.001(4)
C16 0.034(5) 0.033(5) 0.061(9) 0.006(5) -0.002(6) 0.010(4)
C17 0.026(4) 0.018(4) 0.021(5) -0.004(4) 0.005(4) 0.002(3)
C18 0.020(4) 0.024(4) 0.028(5) -0.003(4) 0.006(4) -0.004(4)
C19 0.032(5) 0.024(4) 0.025(5) -0.005(4) -0.003(4) -0.005(4)
C20 0.043(5) 0.027(5) 0.015(6) -0.011(4) 0.004(4) -0.006(4)
C21 0.032(5) 0.031(5) 0.017(5) -0.001(4) 0.004(4) -0.007(4)
C22 0.025(5) 0.022(4) 0.027(6) -0.004(4) 0.003(4) -0.003(4)
C23 0.031(5) 0.045(6) 0.026(6) 0.001(5) -0.001(5) -0.008(5)
C24 0.044(6) 0.047(6) 0.023(6) -0.013(5) 0.013(5) -0.013(5)
C25 0.016(4) 0.021(4) 0.022(6) 0.000(4) 0.001(4) 0.000(3)
C26 0.017(4) 0.021(4) 0.022(6) 0.002(4) -0.003(4) 0.004(3)
C27 0.019(4) 0.019(4) 0.033(6) -0.001(4) -0.013(4) 0.005(3)
C28 0.030(5) 0.023(4) 0.024(6) 0.008(4) -0.012(4) -0.002(4)
C29 0.026(5) 0.018(4) 0.028(6) 0.006(4) -0.003(4) 0.000(4)
C30 0.019(4) 0.017(4) 0.026(6) 0.003(4) 0.001(4) 0.000(3)
C31 0.035(5) 0.020(4) 0.048(8) -0.001(5) -0.004(5) 0.008(4)
C32 0.048(6) 0.026(5) 0.034(7) 0.014(4) 0.010(5) -0.006(5)
C33 0.022(4) 0.020(4) 0.023(5) 0.001(4) 0.009(4) 0.000(3)
C34 0.029(5) 0.029(5) 0.024(5) -0.001(4) 0.001(4) 0.004(4)
C35 0.057(6) 0.030(5) 0.034(6) 0.004(5) 0.004(5) 0.017(5)
C36 0.066(7) 0.029(5) 0.018(6) 0.013(4) 0.015(5) 0.012(5)
C37 0.039(5) 0.024(5) 0.022(6) 0.007(4) 0.012(4) 0.006(4)
C38 0.023(4) 0.021(4) 0.020(5) 0.005(4) 0.008(4) 0.006(3)
C39 0.089(8) 0.066(7) 0.042(7) 0.026(7) 0.022(7) 0.047(7)
C40 0.047(6) 0.032(5) 0.036(7) 0.008(5) 0.021(5) 0.011(4)
C41 0.024(4) 0.018(4) 0.016(5) -0.001(4) -0.006(4) 0.000(3)
C42 0.015(4) 0.017(4) 0.022(6) 0.000(4) -0.005(4) 0.000(3)
C43 0.017(4) 0.016(4) 0.030(6) 0.004(4) -0.010(4) -0.002(3)
C44 0.027(5) 0.016(4) 0.032(6) -0.004(4) -0.007(4) 0.004(4)
C45 0.021(4) 0.024(4) 0.027(6) -0.009(4) -0.001(4) -0.001(4)
C46 0.019(4) 0.023(4) 0.016(5) 0.000(4) -0.001(4) -0.001(3)
C47 0.021(5) 0.019(4) 0.043(7) 0.008(4) -0.006(4) -0.006(4)
C48 0.043(6) 0.024(5) 0.032(7) -0.005(4) 0.000(5) 0.007(4)
C49 0.013(4) 0.024(4) 0.010(5) -0.003(4) 0.001(3) 0.000(3)
C50 0.019(4) 0.021(4) 0.022(6) -0.010(4) -0.002(4) 0.000(3)
C51 0.029(5) 0.028(4) 0.027(6) -0.005(4) 0.000(4) -0.007(4)
C52 0.029(5) 0.029(5) 0.042(8) 0.001(5) 0.006(5) -0.010(4)
C53 0.020(4) 0.026(4) 0.032(7) -0.011(4) 0.001(4) -0.006(3)
C54 0.018(4) 0.023(4) 0.021(6) -0.003(4) -0.001(4) 0.001(3)
C55 0.041(6) 0.021(4) 0.061(9) -0.008(5) -0.011(6) -0.014(4)
C56 0.021(5) 0.045(6) 0.056(8) -0.011(6) -0.001(5) 0.001(4)
C57 0.021(4) 0.015(4) 0.022(5) -0.003(4) 0.002(4) 0.006(3)
C58 0.022(4) 0.012(4) 0.027(6) -0.005(4) 0.003(4) -0.002(3)
C59 0.016(4) 0.020(4) 0.047(7) 0.002(4) -0.002(4) -0.001(3)
C60 0.026(4) 0.022(4) 0.032(6) -0.002(4) -0.010(4) 0.003(4)
C61 0.029(4) 0.018(4) 0.015(5) -0.001(3) -0.008(4) 0.003(3)
C62 0.021(4) 0.019(4) 0.022(6) -0.001(4) -0.004(4) -0.002(3)
C63 0.015(4) 0.025(5) 0.084(10) 0.010(5) -0.003(5) -0.003(4)
C64 0.032(5) 0.031(5) 0.024(6) 0.006(4) -0.008(4) 0.002(4)
C65 0.022(4) 0.018(4) 0.020(6) 0.001(4) 0.003(4) 0.001(3)
C66 0.020(4) 0.022(4) 0.024(6) 0.001(4) -0.002(4) 0.000(4)
C67 0.019(4) 0.019(4) 0.031(6) 0.004(4) -0.008(4) -0.002(3)
C68 0.024(4) 0.019(4) 0.025(6) -0.005(4) -0.010(4) 0.001(4)
C69 0.023(4) 0.022(4) 0.017(5) -0.007(4) -0.001(4) -0.001(4)
C70 0.022(4) 0.013(4) 0.023(6) -0.006(4) -0.004(4) 0.003(3)
C71 0.032(5) 0.019(4) 0.042(7) 0.010(4) -0.004(5) 0.001(4)
C72 0.044(6) 0.027(5) 0.029(7) -0.004(4) 0.010(5) 0.002(4)
C73 0.027(5) 0.026(5) 0.022(5) 0.002(4) 0.002(4) 0.003(4)
C74 0.024(5) 0.026(5) 0.023(6) 0.004(4) 0.004(4) 0.005(4)
C75 0.037(5) 0.027(5) 0.023(6) 0.008(4) 0.007(4) 0.006(4)
C76 0.048(6) 0.022(5) 0.026(6) 0.004(4) 0.009(5) 0.004(4)
C77 0.036(5) 0.029(5) 0.025(6) 0.004(4) -0.001(4) 0.005(4)
C78 0.024(5) 0.028(5) 0.026(5) 0.000(4) -0.004(4) 0.009(4)
C79 0.056(6) 0.027(5) 0.030(7) 0.011(4) 0.022(5) 0.016(4)
C80 0.054(6) 0.045(6) 0.019(6) -0.001(5) 0.003(5) 0.004(5)
C81 0.017(4) 0.022(4) 0.013(5) 0.002(4) -0.002(4) 0.001(3)
C82 0.026(4) 0.017(4) 0.009(5) -0.001(4) 0.000(4) 0.003(3)
C83 0.023(4) 0.024(4) 0.019(6) 0.003(4) -0.005(4) 0.004(3)
C84 0.023(4) 0.022(4) 0.033(7) -0.006(4) -0.003(4) -0.003(3)
C85 0.029(5) 0.020(4) 0.033(7) -0.006(4) 0.003(5) 0.004(3)
C86 0.019(4) 0.023(4) 0.027(6) 0.002(4) -0.002(4) 0.003(3)
C87 0.022(4) 0.033(5) 0.043(7) -0.006(5) -0.004(5) 0.000(4)
C88 0.032(5) 0.025(5) 0.057(8) -0.002(5) -0.013(5) 0.001(4)
C89 0.014(4) 0.015(4) 0.021(5) -0.004(4) -0.001(3) 0.002(3)
C90 0.020(4) 0.021(4) 0.022(6) -0.002(4) 0.000(4) 0.004(3)
C91 0.033(5) 0.020(4) 0.017(5) -0.008(4) -0.004(4) 0.005(4)
C92 0.025(4) 0.025(5) 0.036(7) -0.005(4) -0.009(4) 0.006(4)
C93 0.023(4) 0.020(4) 0.046(7) 0.003(4) -0.007(4) 0.000(4)
C94 0.024(4) 0.022(4) 0.024(6) 0.000(4) -0.001(4) -0.004(4)
C95 0.037(5) 0.036(6) 0.025(6) 0.002(4) -0.004(5) 0.005(4)
C96 0.021(5) 0.038(5) 0.068(8) 0.002(5) -0.009(5) -0.001(4)
C97 0.029(5) 0.054(7) 0.024(6) 0.001(5) -0.007(4) 0.006(5)
C98 0.047(6) 0.036(6) 0.023(6) -0.003(5) -0.003(5) 0.001(5)
C99 0.054(7) 0.033(5) 0.031(7) 0.005(5) 0.005(5) -0.010(5)
C100 0.041(6) 0.034(5) 0.037(7) -0.002(5) -0.002(5) -0.017(5)
C101 0.047(6) 0.056(6) 0.022(6) -0.020(5) -0.009(5) 0.002(5)
C102 0.031(5) 0.055(6) 0.035(7) 0.002(6) -0.008(5) 0.005(5)
C103 0.036(6) 0.040(6) 0.068(10) 0.012(6) -0.012(6) 0.013(5)
C104 0.043(6) 0.037(6) 0.065(9) 0.016(6) 0.000(6) 0.008(5)
C105 0.042(6) 0.038(6) 0.063(10) 0.002(6) 0.011(6) -0.006(5)
C106 0.039(6) 0.051(6) 0.043(8) 0.010(5) 0.011(6) -0.007(5)
C107 0.025(5) 0.059(7) 0.044(8) 0.011(6) 0.001(5) 0.008(5)
C108 0.034(6) 0.038(6) 0.048(7) 0.009(5) -0.002(5) 0.015(5)
C109 0.036(6) 0.057(6) 0.085(12) -0.018(7) -0.031(6) 0.001(5)
C110 0.049(7) 0.053(6) 0.099(11) -0.023(8) -0.037(7) 0.000(6)
C111 0.112(11) 0.053(7) 0.069(9) -0.025(7) 0.052(8) -0.050(8)
C112 0.081(9) 0.039(6) 0.042(9) 0.000(5) 0.011(7) -0.019(6)
C113 0.058(6) 0.044(6) 0.025(6) -0.005(5) -0.012(5) -0.003(5)
C114 0.039(6) 0.067(8) 0.039(7) 0.012(6) -0.009(5) -0.001(5)
C115 0.028(5) 0.040(6) 0.059(8) -0.002(5) -0.013(5) 0.009(5)
C116 0.028(5) 0.059(7) 0.059(8) -0.005(6) 0.007(5) 0.003(5)
C117 0.034(6) 0.055(7) 0.058(10) 0.004(6) 0.013(6) -0.004(5)
C118 0.050(6) 0.039(6) 0.070(10) 0.001(6) 0.010(6) -0.013(5)
C119 0.053(6) 0.054(7) 0.047(8) 0.018(6) 0.003(6) 0.013(5)
C120 0.050(7) 0.058(7) 0.056(10) 0.021(7) -0.009(6) 0.021(5)
C121 0.031(5) 0.048(6) 0.041(7) -0.012(5) -0.010(5) 0.007(5)
C122 0.025(5) 0.036(6) 0.059(8) 0.007(5) -0.010(5) 0.006(4)
C123 0.030(6) 0.067(7) 0.053(9) -0.010(6) 0.003(6) 0.010(5)
C124 0.037(5) 0.047(6) 0.064(10) -0.016(6) -0.002(6) 0.011(5)
C125 0.043(6) 0.040(6) 0.039(7) -0.011(5) -0.002(5) -0.004(5)
C126 0.040(6) 0.043(6) 0.033(8) -0.006(5) -0.013(5) -0.005(5)
C127 0.026(5) 0.041(5) 0.055(9) 0.005(6) -0.018(5) -0.001(4)
C128 0.043(6) 0.037(5) 0.052(8) 0.013(6) -0.021(6) -0.003(5)
C129 0.053(7) 0.032(5) 0.069(9) 0.005(6) 0.024(6) 0.009(5)
C130 0.056(7) 0.039(6) 0.076(11) -0.008(6) 0.031(7) 0.004(5)
C131 0.062(7) 0.050(7) 0.041(7) 0.004(6) 0.017(5) -0.015(6)
C132 0.057(6) 0.050(7) 0.029(7) -0.001(5) -0.010(5) 0.004(6)
Li1 0.026(6) 0.033(6) 0.019(7) -0.002(6) -0.003(4) -0.003(5)
Li2 0.029(6) 0.027(6) 0.028(7) 0.002(6) -0.007(5) 0.000(5)
Li3 0.023(6) 0.026(6) 0.035(7) 0.006(6) -0.007(4) 0.006(5)
B1 0.023(4) 0.017(4) 0.025(6) -0.008(4) 0.002(4) 0.003(4)
B2 0.017(4) 0.019(4) 0.022(6) 0.004(4) 0.001(4) 0.001(4)
B3 0.020(4) 0.020(4) 0.021(6) 0.000(4) 0.000(4) 0.005(4)
O1 0.027(3) 0.035(4) 0.020(4) 0.003(3) -0.006(3) 0.005(3)
O2 0.031(4) 0.043(4) 0.042(5) -0.003(4) -0.003(3) 0.009(3)
O3 0.039(4) 0.047(4) 0.036(5) 0.004(4) -0.009(3) 0.015(3)
O4 0.032(4) 0.039(4) 0.042(5) 0.004(4) -0.008(3) 0.005(3)
O5 0.036(4) 0.039(4) 0.029(4) -0.002(3) -0.006(3) -0.001(3)
O6 0.028(3) 0.033(3) 0.034(4) -0.005(3) -0.010(3) -0.005(3)
F1 0.069(4) 0.043(4) 0.038(5) -0.018(3) -0.020(4) 0.029(3)
F2 0.138(7) 0.048(4) 0.036(5) -0.002(3) 0.020(5) 0.034(4)
F3 0.057(4) 0.111(7) 0.094(8) -0.075(6) -0.003(5) -0.028(5)
F4A 0.065(8) 0.101(9) 0.085(9) 0.032(8) 0.010(7) 0.057(7)
F5A 0.022(5) 0.065(7) 0.151(18) -0.057(9) 0.029(8) -0.016(5)
F6A 0.020(5) 0.102(10) 0.067(9) -0.043(7) -0.004(5) 0.023(5)
F4B 0.063(13) 0.092(14) 0.093(15) 0.008(11) 0.041(11) 0.003(11)
F5B 0.051(11) 0.050(8) 0.069(14) -0.027(10) -0.001(10) 0.022(8)
F6B 0.027(12) 0.09(2) 0.093(17) -0.031(15) -0.033(12) 0.021(14)
F7 0.021(3) 0.043(3) 0.089(6) -0.012(4) -0.013(3) 0.000(3)
F8 0.030(4) 0.079(5) 0.114(7) -0.028(5) 0.027(4) -0.001(3)
F9 0.047(4) 0.116(6) 0.095(7) 0.062(6) -0.034(4) -0.023(4)
F10 0.154(8) 0.028(4) 0.070(6) 0.006(4) -0.014(6) 0.004(5)
F11 0.088(5) 0.044(4) 0.082(6) -0.032(4) 0.010(5) 0.004(4)
F12 0.059(4) 0.040(3) 0.144(6) -0.011(4) 0.002(4) -0.006(3)
F13 0.032(3) 0.073(5) 0.035(5) -0.011(4) -0.008(3) -0.005(3)
F14 0.050(4) 0.042(3) 0.047(5) -0.024(3) -0.003(3) -0.011(3)
F15 0.085(5) 0.079(5) 0.024(4) 0.002(4) -0.013(4) -0.039(4)
F16 0.095(5) 0.105(5) 0.051(4) 0.006(4) 0.012(4) -0.065(4)
F17 0.048(4) 0.054(4) 0.155(10) -0.001(5) 0.055(5) -0.007(3)
F18 0.063(4) 0.049(4) 0.052(5) -0.023(4) 0.026(4) -0.035(3)
F19 0.038(3) 0.036(3) 0.095(7) -0.030(4) -0.013(4) -0.004(3)
F20 0.096(5) 0.023(3) 0.033(4) -0.008(3) 0.010(4) 0.011(3)
F21 0.042(3) 0.029(3) 0.051(5) 0.008(3) 0.006(3) 0.016(3)
F22 0.152(8) 0.040(4) 0.051(6) 0.023(4) 0.040(5) 0.002(5)
F23 0.051(4) 0.156(9) 0.049(6) 0.016(6) 0.025(4) 0.008(5)
F24 0.113(6) 0.067(5) 0.032(5) -0.007(4) 0.026(4) -0.043(5)
F25 0.079(5) 0.058(5) 0.089(7) 0.004(5) -0.050(5) 0.004(4)
F26 0.066(5) 0.051(4) 0.055(6) 0.021(4) -0.010(4) 0.024(3)
F27 0.115(3) 0.113(4) 0.110(3) -0.0006(14) 0.0051(14) 0.0058(14)
F28 0.097(6) 0.132(8) 0.032(5) -0.002(5) 0.018(4) 0.070(6)
F29 0.083(5) 0.056(4) 0.092(6) 0.040(4) 0.056(5) 0.049(4)
F30 0.048(4) 0.062(5) 0.149(10) -0.032(5) 0.030(5) 0.005(4)
F31 0.061(4) 0.021(3) 0.061(5) -0.006(3) 0.012(4) -0.020(3)
F32 0.067(4) 0.030(3) 0.042(5) 0.014(3) 0.017(4) -0.002(3)
F33 0.053(4) 0.054(4) 0.088(7) 0.046(4) -0.038(4) -0.024(3)
F34 0.090(5) 0.040(3) 0.035(5) -0.020(3) 0.018(4) -0.003(3)
F35 0.085(5) 0.043(4) 0.025(4) 0.001(3) 0.017(4) 0.023(3)
F36 0.042(4) 0.091(5) 0.051(5) -0.004(4) 0.022(4) 0.006(4)
F37 0.042(4) 0.027(3) 0.119(7) 0.011(4) -0.003(4) -0.001(3)
F38 0.160(6) 0.046(4) 0.077(5) -0.008(4) -0.012(5) 0.015(4)
F39 0.045(4) 0.051(4) 0.123(8) 0.048(5) -0.001(4) -0.007(3)
F40 0.046(4) 0.083(5) 0.132(7) -0.058(5) -0.043(5) 0.019(4)
F41 0.035(4) 0.084(6) 0.123(8) 0.034(5) 0.039(5) 0.006(4)
F42 0.023(3) 0.050(4) 0.055(5) -0.003(3) -0.006(3) 0.007(3)
F43 0.044(4) 0.052(4) 0.167(9) 0.049(5) 0.008(5) -0.012(3)
F44 0.035(4) 0.067(5) 0.098(7) -0.008(5) 0.031(4) -0.007(3)
F45 0.035(4) 0.101(6) 0.092(7) -0.012(5) -0.013(4) -0.032(4)
F46 0.113(6) 0.059(4) 0.025(5) 0.000(3) 0.013(4) -0.014(4)
F47 0.045(4) 0.078(5) 0.072(6) 0.046(5) 0.000(4) 0.025(4)
F48 0.045(3) 0.053(4) 0.042(5) 0.024(3) -0.012(3) -0.020(3)
F49 0.089(5) 0.030(3) 0.032(4) 0.008(3) 0.006(4) -0.012(3)
F50 0.041(4) 0.027(3) 0.098(7) 0.025(4) 0.002(4) 0.010(3)
F51 0.050(4) 0.024(3) 0.048(5) -0.007(3) 0.002(3) -0.021(3)
F52 0.039(4) 0.106(6) 0.050(6) -0.010(4) 0.017(3) -0.026(4)
F53 0.103(6) 0.030(3) 0.054(5) -0.005(3) 0.038(4) 0.013(4)
F54 0.073(5) 0.055(4) 0.032(5) 0.006(3) 0.007(4) 0.030(4)
F55 0.095(5) 0.065(4) 0.079(6) 0.042(4) 0.059(5) 0.050(4)
F56 0.043(4) 0.051(4) 0.111(8) -0.001(4) 0.025(4) 0.013(3)
F57 0.077(5) 0.115(7) 0.052(5) -0.033(5) 0.005(4) 0.055(5)
F58 0.067(4) 0.042(3) 0.035(5) 0.010(3) 0.007(3) 0.025(3)
F59 0.097(5) 0.067(5) 0.022(4) 0.011(4) 0.011(4) 0.039(4)
F60 0.058(4) 0.075(5) 0.072(7) 0.011(5) -0.033(4) 0.001(4)
F61 0.065(5) 0.135(7) 0.042(5) -0.029(5) -0.027(4) 0.049(5)
F62 0.030(3) 0.041(3) 0.066(5) -0.017(3) -0.004(3) 0.011(3)
F63 0.026(3) 0.050(4) 0.174(9) 0.029(5) -0.009(4) -0.008(3)
F64 0.042(3) 0.028(3) 0.069(5) -0.010(3) -0.013(3) -0.010(3)
F65 0.040(3) 0.032(3) 0.091(7) -0.014(4) -0.001(4) 0.004(3)
F66 0.079(5) 0.038(4) 0.055(5) 0.012(4) -0.010(4) 0.004(4)
F67 0.056(4) 0.082(6) 0.074(7) 0.046(5) -0.005(4) 0.025(4)
F68 0.055(4) 0.041(4) 0.042(5) 0.019(3) -0.003(3) -0.011(3)
F69 0.131(7) 0.055(4) 0.023(4) -0.003(3) 0.014(5) -0.020(4)
F70A 0.043(8) 0.083(9) 0.141(16) -0.046(11) 0.049(10) -0.013(7)
F71A 0.037(7) 0.155(16) 0.079(10) 0.009(9) -0.034(6) -0.034(8)
F72A 0.035(6) 0.054(6) 0.115(11) 0.023(7) 0.001(7) -0.016(5)
F70B 0.038(14) 0.062(14) 0.09(2) -0.022(17) -0.004(16) -0.035(11)
F71B 0.026(10) 0.095(14) 0.062(11) 0.010(10) 0.009(8) -0.017(9)
F72B 0.027(8) 0.064(11) 0.088(15) 0.008(11) 0.006(11) 0.005(8)
S1 0.0281(12) 0.0256(12) 0.0358(18) -0.0025(12) 0.0065(11) 0.0039(10)
S2 0.0290(13) 0.0309(13) 0.043(2) -0.0087(12) 0.0021(13) -0.0016(10)
S3 0.0436(15) 0.0298(13) 0.044(2) 0.0050(13) 0.0078(14) -0.0006(12)
S4 0.0281(13) 0.0391(14) 0.0360(18) -0.0017(13) 0.0044(12) 0.0011(11)
S5 0.0325(13) 0.0287(12) 0.0382(19) -0.0074(12) 0.0026(12) -0.0001(11)
S6 0.0378(14) 0.0264(12) 0.0346(18) -0.0028(12) 0.0064(12) 0.0024(11)
S7 0.0325(13) 0.0418(15) 0.046(2) -0.0094(14) 0.0022(13) 0.0031(12)
S8 0.0502(17) 0.0283(13) 0.046(2) 0.0045(13) 0.0100(15) 0.0025(12)
S9 0.0251(13) 0.0494(16) 0.042(2) 0.0102(14) 0.0003(13) 0.0016(12)
S10 0.0451(15) 0.0276(13) 0.0378(19) -0.0048(12) -0.0011(13) 0.0042(11)
S11 0.0269(12) 0.0265(12) 0.0403(19) 0.0053(12) 0.0015(12) 0.0000(10)
S12 0.0430(14) 0.0284(12) 0.0361(18) -0.0009(12) 0.0129(13) -0.0053(12)

loop_
_atom_type_symbol
_atom_type_description
_atom_type_scat_dispersion_real
_atom_type_scat_dispersion_imag
_atom_type_scat_source
C C 0.0033 0.0016 'International Tables Vol C Tables 4.2.6.8 and 6.1.1.4'
H H 0.0000 0.0000 'International Tables Vol C Tables 4.2.6.8 and 6.1.1.4'
Li Li -0.0003 0.0001 'International Tables Vol C Tables 4.2.6.8 and 6.1.1.4'
B B 0.0013 0.0007 'International Tables Vol C Tables 4.2.6.8 and 6.1.1.4'
O O 0.0106 0.0060 'International Tables Vol C Tables 4.2.6.8 and 6.1.1.4'
F F 0.0171 0.0103 'International Tables Vol C Tables 4.2.6.8 and 6.1.1.4'
S S 0.1246 0.1234 'International Tables Vol C Tables 4.2.6.8 and 6.1.1.4'

loop_
_geom_angle_atom_site_label_1
_geom_angle_atom_site_label_2
_geom_angle_atom_site_label_3
_geom_angle
C2 C1 C6 116.6(9)
C2 C1 B1 124.0(7)
C6 C1 B1 119.3(8)
C1 C2 C3 123.1(8)
C1 C2 H2 118.4
C3 C2 H2 118.4
C4 C3 C2 120.4(9)
C4 C3 C7 119.2(9)
C2 C3 C7 120.3(8)
C3 C4 C5 117.6(9)
C3 C4 H4 121.2
C5 C4 H4 121.2
C6 C5 C4 121.7(8)
C6 C5 C8 119.8(10)
C4 C5 C8 118.5(9)
C5 C6 C1 120.4(9)
C5 C6 H6 119.8
C1 C6 H6 119.8
F1 C7 F2 104.4(9)
F1 C7 F3 107.0(9)
F2 C7 F3 107.3(11)
F1 C7 C3 113.7(9)
F2 C7 C3 112.3(9)
F3 C7 C3 111.7(9)
F5B C8 F4B 123(3)
F5A C8 F4A 106.7(14)
F5A C8 F6A 107.2(13)
F4A C8 F6A 101.0(12)
F5B C8 F6B 93(2)
F4B C8 F6B 103(3)
F5B C8 C5 111.9(15)
F5A C8 C5 114.8(10)
F4B C8 C5 112.2(19)
F4A C8 C5 112.0(11)
F6A C8 C5 114.0(10)
F6B C8 C5 109.9(16)
C10 C9 C14 115.8(8)
C10 C9 B1 121.9(8)
C14 C9 B1 121.8(7)
C11 C10 C9 122.0(8)
C11 C10 H10 119.0
C9 C10 H10 119.0
C10 C11 C12 121.1(9)
C10 C11 C15 121.5(9)
C12 C11 C15 117.4(9)
C11 C12 C13 118.8(9)
C11 C12 H12 120.6
C13 C12 H12 120.6
C12 C13 C14 119.9(9)
C12 C13 C16 118.5(9)
C14 C13 C16 121.7(9)
C13 C14 C9 122.4(8)
C13 C14 H14 118.8
C9 C14 H14 118.8
F9 C15 F8 102.0(10)
F9 C15 F7 109.9(11)
F8 C15 F7 104.8(9)
F9 C15 C11 112.4(9)
F8 C15 C11 113.9(11)
F7 C15 C11 113.1(9)
F11 C16 F12 106.5(11)
F11 C16 F10 105.0(9)
F12 C16 F10 106.5(11)
F11 C16 C13 113.2(10)
F12 C16 C13 113.7(9)
F10 C16 C13 111.3(11)
C18 C17 C22 115.3(9)
C18 C17 B1 120.2(8)
C22 C17 B1 124.0(9)
C19 C18 C17 122.8(8)
C19 C18 H18 118.6
C17 C18 H18 118.6
C20 C19 C18 121.3(10)
C20 C19 C23 120.3(10)
C18 C19 C23 118.4(9)
C19 C20 C21 117.3(10)
C19 C20 H20 121.3
C21 C20 H20 121.3
C22 C21 C20 121.7(9)
C22 C21 C24 118.7(10)
C20 C21 C24 119.6(10)
C21 C22 C17 121.6(10)
C21 C22 H22 119.2
C17 C22 H22 119.2
F15 C23 F13 107.6(9)
F15 C23 F14 107.3(9)
F13 C23 F14 106.5(8)
F15 C23 C19 113.0(9)
F13 C23 C19 112.0(9)
F14 C23 C19 110.0(9)
F16 C24 F17 104.2(9)
F16 C24 F18 105.7(10)
F17 C24 F18 106.4(10)
F16 C24 C21 114.8(10)
F17 C24 C21 112.4(9)
F18 C24 C21 112.6(8)
C30 C25 C26 116.3(8)
C30 C25 B1 119.9(8)
C26 C25 B1 123.8(8)
C27 C26 C25 121.9(9)
C27 C26 H26 119.0
C25 C26 H26 119.0
C28 C27 C26 120.4(9)
C28 C27 C31 118.5(9)
C26 C27 C31 121.1(9)
C27 C28 C29 119.0(8)
C27 C28 H28 120.5
C29 C28 H28 120.5
C28 C29 C30 119.2(9)
C28 C29 C32 120.2(8)
C30 C29 C32 120.6(9)
C25 C30 C29 123.0(9)
C25 C30 H30 118.5
C29 C30 H30 118.5
F20 C31 F21 106.4(8)
F20 C31 F19 108.8(10)
F21 C31 F19 103.7(8)
F20 C31 C27 115.2(9)
F21 C31 C27 111.5(10)
F19 C31 C27 110.4(8)
F22 C32 F24 108.4(11)
F22 C32 F23 104.1(9)
F24 C32 F23 105.2(10)
F22 C32 C29 113.3(9)
F24 C32 C29 114.0(8)
F23 C32 C29 111.2(10)
C34 C33 C38 114.6(9)
C34 C33 B2 119.6(8)
C38 C33 B2 125.7(9)
C35 C34 C33 123.6(9)
C35 C34 H34 118.2
C33 C34 H34 118.2
C34 C35 C36 120.7(11)
C34 C35 C39 117.8(10)
C36 C35 C39 121.5(11)
C35 C36 C37 117.3(10)
C35 C36 H36 121.4
C37 C36 H36 121.4
C38 C37 C36 120.9(9)
C38 C37 C40 119.6(10)
C36 C37 C40 119.5(10)
C37 C38 C33 123.0(10)
C37 C38 H38 118.5
C33 C38 H38 118.5
F25 C39 F27 109.8(16)
F25 C39 F26 106.3(10)
F27 C39 F26 104.9(11)
F25 C39 C35 112.7(11)
F27 C39 C35 112.5(11)
F26 C39 C35 110.2(14)
F29 C40 F28 104.8(10)
F29 C40 F30 107.6(11)
F28 C40 F30 103.4(9)
F29 C40 C37 112.8(9)
F28 C40 C37 114.4(10)
F30 C40 C37 113.0(9)
C46 C41 C42 116.5(8)
C46 C41 B2 119.6(8)
C42 C41 B2 123.9(8)
C43 C42 C41 122.3(9)
C43 C42 H42 118.8
C41 C42 H42 118.8
C44 C43 C42 120.4(8)
C44 C43 C47 119.5(8)
C42 C43 C47 120.0(9)
C43 C44 C45 118.5(8)
C43 C44 H44 120.8
C45 C44 H44 120.8
C44 C45 C46 120.4(9)
C44 C45 C48 118.7(8)
C46 C45 C48 120.9(9)
C41 C46 C45 121.9(9)
C41 C46 H46 119.1
C45 C46 H46 119.1
F32 C47 F31 106.5(7)
F32 C47 F33 106.0(10)
F31 C47 F33 106.3(8)
F32 C47 C43 115.1(8)
F31 C47 C43 112.1(10)
F33 C47 C43 110.4(7)
F35 C48 F34 107.6(10)
F35 C48 F36 105.5(9)
F34 C48 F36 106.5(8)
F35 C48 C45 112.5(8)
F34 C48 C45 112.7(9)
F36 C48 C45 111.7(9)
C50 C49 C54 117.1(8)
C50 C49 B2 120.3(7)
C54 C49 B2 122.4(8)
C49 C50 C51 121.9(8)
C49 C50 H50 119.0
C51 C50 H50 119.0
C52 C51 C50 120.8(9)
C52 C51 C55 118.6(9)
C50 C51 C55 120.7(9)
C51 C52 C53 117.5(8)
C51 C52 H52 121.3
C53 C52 H52 121.3
C54 C53 C52 121.6(8)
C54 C53 C56 121.2(9)
C52 C53 C56 117.1(8)
C53 C54 C49 121.0(8)
C53 C54 H54 119.5
C49 C54 H54 119.5
F37 C55 F39 105.2(10)
F37 C55 F38 107.7(10)
F39 C55 F38 105.0(9)
F37 C55 C51 114.0(8)
F39 C55 C51 113.3(10)
F38 C55 C51 111.0(11)
F40 C56 F42 108.9(11)
F40 C56 F41 104.8(10)
F42 C56 F41 104.8(9)
F40 C56 C53 112.3(9)
F42 C56 C53 113.4(8)
F41 C56 C53 112.0(11)
C62 C57 C58 115.7(9)
C62 C57 B2 124.6(8)
C58 C57 B2 119.7(8)
C57 C58 C59 121.6(9)
C57 C58 H58 119.2
C59 C58 H58 119.2
C60 C59 C58 120.8(8)
C60 C59 C63 120.8(10)
C58 C59 C63 118.4(9)
C59 C60 C61 118.3(9)
C59 C60 H60 120.8
C61 C60 H60 120.8
C60 C61 C62 120.5(9)
C60 C61 C64 119.5(9)
C62 C61 C64 120.0(8)
C57 C62 C61 123.1(8)
C57 C62 H62 118.4
C61 C62 H62 118.4
F44 C63 F43 111.2(11)
F44 C63 F45 103.4(9)
F43 C63 F45 103.8(10)
F44 C63 C59 113.5(9)
F43 C63 C59 113.4(8)
F45 C63 C59 110.7(11)
F48 C64 F46 105.3(9)
F48 C64 F47 106.3(8)
F46 C64 F47 105.8(10)
F48 C64 C61 114.3(9)
F46 C64 C61 112.1(8)
F47 C64 C61 112.3(8)
C70 C65 C66 115.7(8)
C70 C65 B3 119.1(8)
C66 C65 B3 125.1(8)
C67 C66 C65 121.0(9)
C67 C66 H66 119.5
C65 C66 H66 119.5
C68 C67 C66 122.1(8)
C68 C67 C71 119.7(8)
C66 C67 C71 118.2(9)
C69 C68 C67 117.8(8)
C69 C68 H68 121.1
C67 C68 H68 121.1
C68 C69 C70 120.3(8)
C68 C69 C72 120.2(8)
C70 C69 C72 119.4(8)
C65 C70 C69 123.0(8)
C65 C70 H70 118.5
C69 C70 H70 118.5
F49 C71 F51 107.5(8)
F49 C71 F50 108.8(9)
F51 C71 F50 103.4(8)
F49 C71 C67 114.9(8)
F51 C71 C67 111.4(9)
F50 C71 C67 110.3(8)
F53 C72 F54 106.1(10)
F53 C72 F52 105.7(8)
F54 C72 F52 104.7(9)
F53 C72 C69 113.7(8)
F54 C72 C69 112.9(8)
F52 C72 C69 113.0(9)
C78 C73 C74 115.1(9)
C78 C73 B3 122.2(8)
C74 C73 B3 122.5(9)
C75 C74 C73 122.6(10)
C75 C74 H74 118.7
C73 C74 H74 118.7
C76 C75 C74 120.7(9)
C76 C75 C79 119.4(10)
C74 C75 C79 119.8(9)
C75 C76 C77 117.9(10)
C75 C76 H76 121.1
C77 C76 H76 121.1
C78 C77 C76 120.8(10)
C78 C77 C80 119.2(9)
C76 C77 C80 119.9(10)
C77 C78 C73 122.8(9)
C77 C78 H78 118.6
C73 C78 H78 118.6
F55 C79 F56 107.2(11)
F55 C79 F57 105.4(9)
F56 C79 F57 104.7(9)
F55 C79 C75 112.7(8)
F56 C79 C75 113.2(8)
F57 C79 C75 112.9(10)
F58 C80 F60 105.9(9)
F58 C80 F59 105.7(9)
F60 C80 F59 106.8(10)
F58 C80 C77 113.1(10)
F60 C80 C77 111.6(9)
F59 C80 C77 113.2(9)
C86 C81 C82 116.8(8)
C86 C81 B3 120.7(7)
C82 C81 B3 122.2(7)
C83 C82 C81 121.9(8)
C83 C82 H82 119.1
C81 C82 H82 119.1
C84 C83 C82 119.9(8)
C84 C83 C87 119.0(8)
C82 C83 C87 121.0(8)
C83 C84 C85 119.1(8)
C83 C84 H84 120.4
C85 C84 H84 120.4
C86 C85 C84 120.2(8)
C86 C85 C88 121.2(8)
C84 C85 C88 118.6(9)
C85 C86 C81 122.1(8)
C85 C86 H86 119.0
C81 C86 H86 119.0
F63 C87 F62 107.4(9)
F63 C87 F61 105.4(10)
F62 C87 F61 103.0(9)
F63 C87 C83 115.2(9)
F62 C87 C83 114.0(9)
F61 C87 C83 110.8(9)
F66 C88 F64 106.1(9)
F66 C88 F65 106.4(9)
F64 C88 F65 105.3(9)
F66 C88 C85 113.5(10)
F64 C88 C85 112.9(9)
F65 C88 C85 112.0(9)
C90 C89 C94 115.5(8)
C90 C89 B3 124.3(7)
C94 C89 B3 120.2(8)
C89 C90 C91 123.4(8)
C89 C90 H90 118.3
C91 C90 H90 118.3
C92 C91 C90 119.8(9)
C92 C91 C95 120.1(9)
C90 C91 C95 120.1(8)
C93 C92 C91 118.3(10)
C93 C92 H92 120.8
C91 C92 H92 120.8
C92 C93 C94 121.3(9)
C92 C93 C96 119.3(10)
C94 C93 C96 119.3(10)
C93 C94 C89 121.6(9)
C93 C94 H94 119.2
C89 C94 H94 119.2
F68 C95 F69 106.4(9)
F68 C95 F67 106.7(9)
F69 C95 F67 106.7(10)
F68 C95 C91 114.0(9)
F69 C95 C91 111.8(9)
F67 C95 C91 110.9(8)
F72B C96 F70B 110(2)
F72A C96 F70A 112.3(15)
F72A C96 F71A 104.3(13)
F70A C96 F71A 103.3(13)
F72B C96 F71B 104(2)
F70B C96 F71B 99(2)
F72B C96 C93 115.5(17)
F70B C96 C93 114.6(15)
F72A C96 C93 114.2(10)
F70A C96 C93 112.0(11)
F71A C96 C93 109.9(12)
F71B C96 C93 112.4(13)
O1 C97 C98 109.8(9)
O1 C97 H97A 109.7
C98 C97 H97A 109.7
O1 C97 H97B 109.7
C98 C97 H97B 109.7
H97A C97 H97B 108.2
C97 C98 S1 114.4(8)
C97 C98 H98A 108.7
S1 C98 H98A 108.7
C97 C98 H98B 108.7
S1 C98 H98B 108.7
H98A C98 H98B 107.6
C100 C99 S1 111.4(8)
C100 C99 H99A 109.4
S1 C99 H99A 109.4
C100 C99 H99B 109.4
S1 C99 H99B 109.4
H99A C99 H99B 108.0
C99 C100 S2 113.4(7)
C99 C100 H10A 108.9
S2 C100 H10A 108.9
C99 C100 H10B 108.9
S2 C100 H10B 108.9
H10A C100 H10B 107.7
C102 C101 S2 115.6(8)
C102 C101 H10C 108.4
S2 C101 H10C 108.4
C102 C101 H10D 108.4
S2 C101 H10D 108.4
H10C C101 H10D 107.4
O2 C102 C101 109.2(8)
O2 C102 H10E 109.8
C101 C102 H10E 109.8
O2 C102 H10F 109.8
C101 C102 H10F 109.8
H10E C102 H10F 108.3
O2 C103 C104 107.5(8)
O2 C103 H10G 110.2
C104 C103 H10G 110.2
O2 C103 H10H 110.2
C104 C103 H10H 110.2
H10G C103 H10H 108.5
C103 C104 S3 110.4(9)
C103 C104 H10I 109.6
S3 C104 H10I 109.6
C103 C104 H10J 109.6
S3 C104 H10J 109.6
H10I C104 H10J 108.1
C106 C105 S3 117.7(8)
C106 C105 H10K 107.9
S3 C105 H10K 107.9
C106 C105 H10L 107.9
S3 C105 H10L 107.9
H10K C105 H10L 107.2
C105 C106 S4 116.5(8)
C105 C106 H10M 108.2
S4 C106 H10M 108.2
C105 C106 H10N 108.2
S4 C106 H10N 108.2
H10M C106 H10N 107.3
C108 C107 S4 112.5(7)
C108 C107 H10O 109.1
S4 C107 H10O 109.1
C108 C107 H10P 109.1
S4 C107 H10P 109.1
H10O C107 H10P 107.8
O1 C108 C107 110.6(9)
O1 C108 H10Q 109.5
C107 C108 H10Q 109.5
O1 C108 H10R 109.5
C107 C108 H10R 109.5
H10Q C108 H10R 108.1
O3 C109 C110 109.4(10)
O3 C109 H10S 109.8
C110 C109 H10S 109.8
O3 C109 H10T 109.8
C110 C109 H10T 109.8
H10S C109 H10T 108.2
C109 C110 S5 116.8(9)
C109 C110 H11A 108.1
S5 C110 H11A 108.1
C109 C110 H11B 108.1
S5 C110 H11B 108.1
H11A C110 H11B 107.3
C112 C111 S5 121.8(10)
C112 C111 H11C 106.9
S5 C111 H11C 106.9
C112 C111 H11D 106.9
S5 C111 H11D 106.9
H11C C111 H11D 106.7
C111 C112 S6 121.3(9)
C111 C112 H11E 107.0
S6 C112 H11E 107.0
C111 C112 H11F 107.0
S6 C112 H11F 107.0
H11E C112 H11F 106.7
C114 C113 S6 115.9(9)
C114 C113 H11G 108.3
S6 C113 H11G 108.3
C114 C113 H11H 108.3
S6 C113 H11H 108.3
H11G C113 H11H 107.4
O4 C114 C113 108.7(10)
O4 C114 H11I 109.9
C113 C114 H11I 109.9
O4 C114 H11J 109.9
C113 C114 H11J 109.9
H11I C114 H11J 108.3
O4 C115 C116 109.2(9)
O4 C115 H11K 109.8
C116 C115 H11K 109.8
O4 C115 H11L 109.8
C116 C115 H11L 109.8
H11K C115 H11L 108.3
C115 C116 S7 110.4(8)
C115 C116 H11M 109.6
S7 C116 H11M 109.6
C115 C116 H11N 109.6
S7 C116 H11N 109.6
H11M C116 H11N 108.1
C118 C117 S7 117.5(9)
C118 C117 H11O 107.9
S7 C117 H11O 107.9
C118 C117 H11P 107.9
S7 C117 H11P 107.9
H11O C117 H11P 107.2
C117 C118 S8 116.2(8)
C117 C118 H11Q 108.2
S8 C118 H11Q 108.2
C117 C118 H11R 108.2
S8 C118 H11R 108.2
H11Q C118 H11R 107.4
C120 C119 S8 109.9(9)
C120 C119 H11S 109.7
S8 C119 H11S 109.7
C120 C119 H11T 109.7
S8 C119 H11T 109.7
H11S C119 H11T 108.2
O3 C120 C119 109.1(9)
O3 C120 H12A 109.9
C119 C120 H12A 109.9
O3 C120 H12B 109.9
C119 C120 H12B 109.9
H12A C120 H12B 108.3
O5 C121 C122 111.0(9)
O5 C121 H12C 109.4
C122 C121 H12C 109.4
O5 C121 H12D 109.4
C122 C121 H12D 109.4
H12C C121 H12D 108.0
C121 C122 S9 116.6(8)
C121 C122 H12E 108.1
S9 C122 H12E 108.1
C121 C122 H12F 108.1
S9 C122 H12F 108.1
H12E C122 H12F 107.3
C124 C123 S9 119.2(8)
C124 C123 H12G 107.5
S9 C123 H12G 107.5
C124 C123 H12H 107.5
S9 C123 H12H 107.5
H12G C123 H12H 107.0
C123 C124 S10 116.5(8)
C123 C124 H12I 108.2
S10 C124 H12I 108.2
C123 C124 H12J 108.2
S10 C124 H12J 108.2
H12I C124 H12J 107.3
C126 C125 S10 110.5(8)
C126 C125 H12K 109.6
S10 C125 H12K 109.6
C126 C125 H12L 109.6
S10 C125 H12L 109.6
H12K C125 H12L 108.1
O6 C126 C125 109.6(8)
O6 C126 H12M 109.8
C125 C126 H12M 109.8
O6 C126 H12N 109.8
C125 C126 H12N 109.8
H12M C126 H12N 108.2
O6 C127 C128 108.4(8)
O6 C127 H12O 110.0
C128 C127 H12O 110.0
O6 C127 H12P 110.0
C128 C127 H12P 110.0
H12O C127 H12P 108.4
C127 C128 S11 115.6(8)
C127 C128 H12Q 108.4
S11 C128 H12Q 108.4
C127 C128 H12R 108.4
S11 C128 H12R 108.4
H12Q C128 H12R 107.4
C130 C129 S11 118.1(9)
C130 C129 H12S 107.8
S11 C129 H12S 107.8
C130 C129 H12T 107.8
S11 C129 H12T 107.8
H12S C129 H12T 107.1
C129 C130 S12 116.7(8)
C129 C130 H13A 108.1
S12 C130 H13A 108.1
C129 C130 H13B 108.1
S12 C130 H13B 108.1
H13A C130 H13B 107.3
C132 C131 S12 113.7(9)
C132 C131 H13C 108.8
S12 C131 H13C 108.8
C132 C131 H13D 108.8
S12 C131 H13D 108.8
H13C C131 H13D 107.7
O5 C132 C131 110.6(10)
O5 C132 H13E 109.5
C131 C132 H13E 109.5
O5 C132 H13F 109.5
C131 C132 H13F 109.5
H13E C132 H13F 108.1
O2 Li1 O1 173.4(9)
O2 Li1 S3 80.9(6)
O1 Li1 S3 92.6(6)
O2 Li1 S1 100.1(6)
O1 Li1 S1 82.1(6)
S3 Li1 S1 97.5(5)
O2 Li1 S2 84.2(6)
O1 Li1 S2 102.3(7)
S3 Li1 S2 164.7(7)
S1 Li1 S2 81.5(4)
O2 Li1 S4 98.1(7)
O1 Li1 S4 79.9(5)
S3 Li1 S4 85.6(5)
S1 Li1 S4 161.8(7)
S2 Li1 S4 100.2(5)
O3 Li2 O4 177.2(10)
O3 Li2 S8 83.3(6)
O4 Li2 S8 97.3(6)
O3 Li2 S5 80.9(6)
O4 Li2 S5 98.3(6)
S8 Li2 S5 163.6(7)
O3 Li2 S6 96.2(6)
O4 Li2 S6 81.1(6)
S8 Li2 S6 96.4(6)
S5 Li2 S6 81.1(5)
O3 Li2 S7 103.7(7)
O4 Li2 S7 79.1(5)
S8 Li2 S7 82.1(5)
S5 Li2 S7 105.7(6)
S6 Li2 S7 159.8(7)
O6 Li3 O5 174.2(9)
O6 Li3 S11 82.1(6)
O5 Li3 S11 98.2(7)
O6 Li3 S9 101.4(8)
O5 Li3 S9 84.3(6)
S11 Li3 S9 99.0(6)
O6 Li3 S10 83.9(6)
O5 Li3 S10 95.7(6)
S11 Li3 S10 166.0(8)
S9 Li3 S10 83.3(5)
O6 Li3 S12 94.0(6)
O5 Li3 S12 80.3(6)
S11 Li3 S12 83.4(5)
S9 Li3 S12 164.5(8)
S10 Li3 S12 98.0(5)
C17 B1 C1 112.9(7)
C17 B1 C25 114.0(8)
C1 B1 C25 106.0(8)
C17 B1 C9 101.3(8)
C1 B1 C9 112.1(7)
C25 B1 C9 110.7(7)
C57 B2 C33 112.3(7)
C57 B2 C49 112.7(7)
C33 B2 C49 102.3(8)
C57 B2 C41 106.5(8)
C33 B2 C41 111.6(7)
C49 B2 C41 111.5(7)
C65 B3 C89 106.8(8)
C65 B3 C81 111.2(7)
C89 B3 C81 111.9(7)
C65 B3 C73 113.2(8)
C89 B3 C73 111.4(7)
C81 B3 C73 102.4(8)
C108 O1 C97 112.5(8)
C108 O1 Li1 114.3(8)
C97 O1 Li1 119.7(7)
C102 O2 C103 111.8(8)
C102 O2 Li1 115.3(8)
C103 O2 Li1 116.2(8)
C109 O3 C120 110.0(9)
C109 O3 Li2 118.6(9)
C120 O3 Li2 116.1(9)
C114 O4 C115 112.4(9)
C114 O4 Li2 119.3(8)
C115 O4 Li2 112.2(8)
C121 O5 C132 113.2(9)
C121 O5 Li3 117.3(8)
C132 O5 Li3 114.1(8)
C126 O6 C127 110.7(8)
C126 O6 Li3 114.6(8)
C127 O6 Li3 116.9(8)
C99 S1 C98 103.0(5)
C99 S1 Li1 103.1(5)
C98 S1 Li1 91.5(5)
C100 S2 C101 101.4(6)
C100 S2 Li1 103.1(5)
C101 S2 Li1 88.9(5)
C105 S3 C104 103.2(6)
C105 S3 Li1 101.0(5)
C104 S3 Li1 94.4(5)
C107 S4 C106 101.3(6)
C107 S4 Li1 95.1(5)
C106 S4 Li1 100.2(5)
C110 S5 C111 104.3(8)
C110 S5 Li2 93.5(6)
C111 S5 Li2 105.3(6)
C113 S6 C112 106.0(6)
C113 S6 Li2 92.4(5)
C112 S6 Li2 106.3(6)
C116 S7 C117 99.8(6)
C116 S7 Li2 94.0(5)
C117 S7 Li2 103.0(5)
C119 S8 C118 102.3(6)
C119 S8 Li2 90.8(6)
C118 S8 Li2 104.5(5)
C123 S9 C122 105.3(6)
C123 S9 Li3 106.1(5)
C122 S9 Li3 91.2(6)
C125 S10 C124 102.6(6)
C125 S10 Li3 89.0(5)
C124 S10 Li3 103.9(5)
C129 S11 C128 104.1(6)
C129 S11 Li3 103.3(5)
C128 S11 Li3 94.5(5)
C131 S12 C130 101.5(7)
C131 S12 Li3 94.7(5)
C130 S12 Li3 103.6(5)

loop_
_geom_bond_atom_site_label_1
_geom_bond_atom_site_label_2
_geom_bond_distance
C1 C2 1.375(13)
C1 C6 1.427(11)
C1 B1 1.648(14)
C2 C3 1.395(13)
C2 H2 0.9500
C3 C4 1.389(12)
C3 C7 1.506(15)
C4 C5 1.402(15)
C4 H4 0.9500
C5 C6 1.392(13)
C5 C8 1.502(13)
C6 H6 0.9500
C7 F1 1.320(12)
C7 F2 1.340(14)
C7 F3 1.340(12)
C8 F5B 1.28(3)
C8 F5A 1.286(16)
C8 F4B 1.31(4)
C8 F4A 1.349(17)
C8 F6A 1.360(17)
C8 F6B 1.43(3)
C9 C10 1.405(11)
C9 C14 1.415(12)
C9 B1 1.654(12)
C10 C11 1.387(12)
C10 H10 0.9500
C11 C12 1.390(14)
C11 C15 1.501(14)
C12 C13 1.391(14)
C12 H12 0.9500
C13 C14 1.399(13)
C13 C16 1.491(14)
C14 H14 0.9500
C15 F9 1.309(14)
C15 F8 1.323(13)
C15 F7 1.323(13)
C16 F11 1.315(15)
C16 F12 1.319(13)
C16 F10 1.338(15)
C17 C18 1.407(14)
C17 C22 1.414(12)
C17 B1 1.635(15)
C18 C19 1.384(14)
C18 H18 0.9500
C19 C20 1.376(13)
C19 C23 1.518(14)
C20 C21 1.404(14)
C20 H20 0.9500
C21 C22 1.382(14)
C21 C24 1.515(13)
C22 H22 0.9500
C23 F15 1.325(13)
C23 F13 1.336(11)
C23 F14 1.351(13)
C24 F16 1.312(14)
C24 F17 1.315(13)
C24 F18 1.322(12)
C25 C30 1.388(13)
C25 C26 1.403(12)
C25 B1 1.652(13)
C26 C27 1.402(12)
C26 H26 0.9500
C27 C28 1.393(14)
C27 C31 1.487(13)
C28 C29 1.395(13)
C28 H28 0.9500
C29 C30 1.411(12)
C29 C32 1.493(14)
C30 H30 0.9500
C31 F20 1.303(13)
C31 F21 1.358(12)
C31 F19 1.366(12)
C32 F22 1.296(12)
C32 F24 1.296(14)
C32 F23 1.366(13)
C33 C34 1.397(14)
C33 C38 1.409(11)
C33 B2 1.649(15)
C34 C35 1.380(16)
C34 H34 0.9500
C35 C36 1.393(14)
C35 C39 1.523(18)
C36 C37 1.405(15)
C36 H36 0.9500
C37 C38 1.376(14)
C37 C40 1.492(13)
C38 H38 0.9500
C39 F25 1.313(17)
C39 F27 1.324(17)
C39 F26 1.356(16)
C40 F29 1.298(12)
C40 F28 1.308(14)
C40 F30 1.329(14)
C41 C46 1.389(13)
C41 C42 1.404(12)
C41 B2 1.655(13)
C42 C43 1.398(12)
C42 H42 0.9500
C43 C44 1.381(14)
C43 C47 1.502(13)
C44 C45 1.401(13)
C44 H44 0.9500
C45 C46 1.405(12)
C45 C48 1.498(14)
C46 H46 0.9500
C47 F32 1.318(12)
C47 F31 1.331(11)
C47 F33 1.357(12)
C48 F35 1.329(12)
C48 F34 1.334(11)
C48 F36 1.344(12)
C49 C50 1.395(12)
C49 C54 1.405(11)
C49 B2 1.649(12)
C50 C51 1.408(12)
C50 H50 0.9500
C51 C52 1.390(14)
C51 C55 1.498(14)
C52 C53 1.407(13)
C52 H52 0.9500
C53 C54 1.393(12)
C53 C56 1.505(13)
C54 H54 0.9500
C55 F37 1.322(13)
C55 F39 1.323(13)
C55 F38 1.326(15)
C56 F40 1.312(14)
C56 F42 1.322(13)
C56 F41 1.359(14)
C57 C62 1.389(13)
C57 C58 1.407(11)
C57 B2 1.633(14)
C58 C59 1.416(14)
C58 H58 0.9500
C59 C60 1.381(15)
C59 C63 1.507(12)
C60 C61 1.386(13)
C60 H60 0.9500
C61 C62 1.397(13)
C61 C64 1.500(14)
C62 H62 0.9500
C63 F44 1.297(13)
C63 F43 1.298(12)
C63 F45 1.372(15)
C64 F48 1.311(11)
C64 F46 1.341(13)
C64 F47 1.349(11)
C65 C70 1.397(13)
C65 C66 1.408(12)
C65 B3 1.631(13)
C66 C67 1.397(12)
C66 H66 0.9500
C67 C68 1.389(14)
C67 C71 1.520(13)
C68 C69 1.379(13)
C68 H68 0.9500
C69 C70 1.402(11)
C69 C72 1.493(13)
C70 H70 0.9500
C71 F49 1.308(13)
C71 F51 1.351(12)
C71 F50 1.374(11)
C72 F53 1.321(11)
C72 F54 1.337(13)
C72 F52 1.354(12)
C73 C78 1.393(14)
C73 C74 1.409(12)
C73 B3 1.662(15)
C74 C75 1.386(14)
C74 H74 0.9500
C75 C76 1.376(15)
C75 C79 1.507(13)
C76 C77 1.400(13)
C76 H76 0.9500
C77 C78 1.375(14)
C77 C80 1.507(15)
C78 H78 0.9500
C79 F55 1.311(12)
C79 F56 1.317(13)
C79 F57 1.328(14)
C80 F58 1.331(13)
C80 F60 1.333(13)
C80 F59 1.359(13)
C81 C86 1.393(12)
C81 C82 1.403(12)
C81 B3 1.655(13)
C82 C83 1.397(12)
C82 H82 0.9500
C83 C84 1.388(12)
C83 C87 1.482(13)
C84 C85 1.395(13)
C84 H84 0.9500
C85 C86 1.389(13)
C85 C88 1.496(13)
C86 H86 0.9500
C87 F63 1.299(12)
C87 F62 1.322(12)
C87 F61 1.352(14)
C88 F66 1.316(14)
C88 F64 1.338(13)
C88 F65 1.376(13)
C89 C90 1.389(13)
C89 C94 1.418(11)
C89 B3 1.634(14)
C90 C91 1.399(13)
C90 H90 0.9500
C91 C92 1.390(13)
C91 C95 1.498(15)
C92 C93 1.387(15)
C92 H92 0.9500
C93 C94 1.391(14)
C93 C96 1.512(13)
C94 H94 0.9500
C95 F68 1.308(12)
C95 F69 1.339(13)
C95 F67 1.347(12)
C96 F72B 1.25(3)
C96 F70B 1.26(3)
C96 F72A 1.275(16)
C96 F70A 1.294(17)
C96 F71A 1.390(18)
C96 F71B 1.44(3)
C97 O1 1.431(12)
C97 C98 1.515(14)
C97 H97A 0.9900
C97 H97B 0.9900
C98 S1 1.823(11)
C98 H98A 0.9900
C98 H98B 0.9900
C99 C100 1.510(16)
C99 S1 1.820(10)
C99 H99A 0.9900
C99 H99B 0.9900
C100 S2 1.817(11)
C100 H10A 0.9900
C100 H10B 0.9900
C101 C102 1.494(16)
C101 S2 1.830(12)
C101 H10C 0.9900
C101 H10D 0.9900
C102 O2 1.429(12)
C102 H10E 0.9900
C102 H10F 0.9900
C103 O2 1.446(12)
C103 C104 1.498(15)
C103 H10G 0.9900
C103 H10H 0.9900
C104 S3 1.803(13)
C104 H10I 0.9900
C104 H10J 0.9900
C105 C106 1.520(17)
C105 S3 1.798(11)
C105 H10K 0.9900
C105 H10L 0.9900
C106 S4 1.827(11)
C106 H10M 0.9900
C106 H10N 0.9900
C107 C108 1.504(16)
C107 S4 1.809(12)
C107 H10O 0.9900
C107 H10P 0.9900
C108 O1 1.427(11)
C108 H10Q 0.9900
C108 H10R 0.9900
C109 O3 1.413(14)
C109 C110 1.518(18)
C109 H10S 0.9900
C109 H10T 0.9900
C110 S5 1.802(13)
C110 H11A 0.9900
C110 H11B 0.9900
C111 C112 1.412(17)
C111 S5 1.833(14)
C111 H11C 0.9900
C111 H11D 0.9900
C112 S6 1.816(11)
C112 H11E 0.9900
C112 H11F 0.9900
C113 C114 1.530(16)
C113 S6 1.804(11)
C113 H11G 0.9900
C113 H11H 0.9900
C114 O4 1.415(14)
C114 H11I 0.9900
C114 H11J 0.9900
C115 O4 1.462(12)
C115 C116 1.495(17)
C115 H11K 0.9900
C115 H11L 0.9900
C116 S7 1.795(13)
C116 H11M 0.9900
C116 H11N 0.9900
C117 C118 1.510(18)
C117 S7 1.802(12)
C117 H11O 0.9900
C117 H11P 0.9900
C118 S8 1.822(12)
C118 H11Q 0.9900
C118 H11R 0.9900
C119 C120 1.523(17)
C119 S8 1.802(14)
C119 H11S 0.9900
C119 H11T 0.9900
C120 O3 1.433(13)
C120 H12A 0.9900
C120 H12B 0.9900
C121 O5 1.422(12)
C121 C122 1.487(17)
C121 H12C 0.9900
C121 H12D 0.9900
C122 S9 1.834(13)
C122 H12E 0.9900
C122 H12F 0.9900
C123 C124 1.523(17)
C123 S9 1.809(12)
C123 H12G 0.9900
C123 H12H 0.9900
C124 S10 1.829(11)
C124 H12I 0.9900
C124 H12J 0.9900
C125 C126 1.514(15)
C125 S10 1.814(13)
C125 H12K 0.9900
C125 H12L 0.9900
C126 O6 1.411(12)
C126 H12M 0.9900
C126 H12N 0.9900
C127 O6 1.423(12)
C127 C128 1.538(15)
C127 H12O 0.9900
C127 H12P 0.9900
C128 S11 1.823(12)
C128 H12Q 0.9900
C128 H12R 0.9900
C129 C130 1.508(15)
C129 S11 1.806(12)
C129 H12S 0.9900
C129 H12T 0.9900
C130 S12 1.806(12)
C130 H13A 0.9900
C130 H13B 0.9900
C131 C132 1.500(16)
C131 S12 1.773(14)
C131 H13C 0.9900
C131 H13D 0.9900
C132 O5 1.441(14)
C132 H13E 0.9900
C132 H13F 0.9900
Li1 O2 2.082(18)
Li1 O1 2.118(18)
Li1 S3 2.539(16)
Li1 S1 2.573(16)
Li1 S2 2.593(16)
Li1 S4 2.604(15)
Li2 O3 2.069(19)
Li2 O4 2.129(19)
Li2 S8 2.539(16)
Li2 S5 2.595(16)
Li2 S6 2.612(18)
Li2 S7 2.669(17)
Li3 O6 2.060(19)
Li3 O5 2.100(19)
Li3 S11 2.525(15)
Li3 S9 2.533(16)
Li3 S10 2.574(16)
Li3 S12 2.608(17)

loop_
_geom_torsion_atom_site_label_1
_geom_torsion_atom_site_label_2
_geom_torsion_atom_site_label_3
_geom_torsion_atom_site_label_4
_geom_torsion
C6 C1 C2 C3 1.2(13)
B1 C1 C2 C3 179.4(8)
C1 C2 C3 C4 0.5(14)
C1 C2 C3 C7 -179.2(9)
C2 C3 C4 C5 -0.7(14)
C7 C3 C4 C5 179.0(9)
C3 C4 C5 C6 -1.0(15)
C3 C4 C5 C8 179.2(9)
C4 C5 C6 C1 2.8(15)
C8 C5 C6 C1 -177.5(9)
C2 C1 C6 C5 -2.8(13)
B1 C1 C6 C5 178.9(9)
C4 C3 C7 F1 151.1(9)
C2 C3 C7 F1 -29.2(13)
C4 C3 C7 F2 -90.7(11)
C2 C3 C7 F2 89.0(12)
C4 C3 C7 F3 29.8(14)
C2 C3 C7 F3 -150.5(10)
C6 C5 C8 F5B -57(3)
C4 C5 C8 F5B 123(2)
C6 C5 C8 F5A 130.1(16)
C4 C5 C8 F5A -50.1(19)
C6 C5 C8 F4B 87(3)
C4 C5 C8 F4B -93(3)
C6 C5 C8 F4A -107.9(15)
C4 C5 C8 F4A 71.8(16)
C6 C5 C8 F6A 5.9(16)
C4 C5 C8 F6A -174.3(11)
C6 C5 C8 F6B -159(2)
C4 C5 C8 F6B 21(2)
C14 C9 C10 C11 1.7(14)
B1 C9 C10 C11 -170.7(9)
C9 C10 C11 C12 -2.7(16)
C9 C10 C11 C15 176.9(10)
C10 C11 C12 C13 2.6(17)
C15 C11 C12 C13 -177.0(10)
C11 C12 C13 C14 -1.6(17)
C11 C12 C13 C16 178.9(11)
C12 C13 C14 C9 0.8(16)
C16 C13 C14 C9 -179.8(11)
C10 C9 C14 C13 -0.8(15)
B1 C9 C14 C13 171.6(10)
C10 C11 C15 F9 -122.3(12)
C12 C11 C15 F9 57.3(15)
C10 C11 C15 F8 122.3(11)
C12 C11 C15 F8 -58.1(14)
C10 C11 C15 F7 2.9(16)
C12 C11 C15 F7 -177.5(10)
C12 C13 C16 F11 60.8(15)
C14 C13 C16 F11 -118.7(12)
C12 C13 C16 F12 -177.5(11)
C14 C13 C16 F12 3.1(18)
C12 C13 C16 F10 -57.2(15)
C14 C13 C16 F10 123.3(12)
C22 C17 C18 C19 0.0(13)
B1 C17 C18 C19 172.0(8)
C17 C18 C19 C20 0.2(15)
C17 C18 C19 C23 -179.8(9)
C18 C19 C20 C21 0.2(14)
C23 C19 C20 C21 -179.8(9)
C19 C20 C21 C22 -0.8(14)
C19 C20 C21 C24 177.9(9)
C20 C21 C22 C17 1.1(14)
C24 C21 C22 C17 -177.7(9)
C18 C17 C22 C21 -0.6(13)
B1 C17 C22 C21 -172.3(9)
C20 C19 C23 F15 -21.2(14)
C18 C19 C23 F15 158.8(9)
C20 C19 C23 F13 -143.0(10)
C18 C19 C23 F13 37.0(13)
C20 C19 C23 F14 98.7(11)
C18 C19 C23 F14 -81.3(11)
C22 C21 C24 F16 -166.3(10)
C20 C21 C24 F16 15.0(15)
C22 C21 C24 F17 74.9(13)
C20 C21 C24 F17 -103.8(12)
C22 C21 C24 F18 -45.2(14)
C20 C21 C24 F18 136.0(11)
C30 C25 C26 C27 1.6(14)
B1 C25 C26 C27 179.4(9)
C25 C26 C27 C28 -3.4(14)
C25 C26 C27 C31 178.7(9)
C26 C27 C28 C29 2.9(14)
C31 C27 C28 C29 -179.2(9)
C27 C28 C29 C30 -0.8(14)
C27 C28 C29 C32 -179.4(9)
C26 C25 C30 C29 0.5(14)
B1 C25 C30 C29 -177.3(9)
C28 C29 C30 C25 -0.9(14)
C32 C29 C30 C25 177.6(10)
C28 C27 C31 F20 177.2(9)
C26 C27 C31 F20 -4.9(14)
C28 C27 C31 F21 -61.3(12)
C26 C27 C31 F21 116.6(10)
C28 C27 C31 F19 53.5(13)
C26 C27 C31 F19 -128.6(10)
C28 C29 C32 F22 22.4(15)
C30 C29 C32 F22 -156.1(10)
C28 C29 C32 F24 146.9(10)
C30 C29 C32 F24 -31.6(15)
C28 C29 C32 F23 -94.4(12)
C30 C29 C32 F23 87.0(12)
C38 C33 C34 C35 0.2(14)
B2 C33 C34 C35 175.7(9)
C33 C34 C35 C36 1.4(17)
C33 C34 C35 C39 179.9(11)
C34 C35 C36 C37 -2.2(16)
C39 C35 C36 C37 179.2(12)
C35 C36 C37 C38 1.6(15)
C35 C36 C37 C40 179.7(10)
C36 C37 C38 C33 -0.1(15)
C40 C37 C38 C33 -178.2(9)
C34 C33 C38 C37 -0.8(13)
B2 C33 C38 C37 -176.0(9)
C34 C35 C39 F25 55.7(17)
C36 C35 C39 F25 -125.7(13)
C34 C35 C39 F27 -179.4(12)
C36 C35 C39 F27 -1(2)
C34 C35 C39 F26 -62.8(15)
C36 C35 C39 F26 115.8(12)
C38 C37 C40 F29 -50.1(15)
C36 C37 C40 F29 131.8(12)
C38 C37 C40 F28 -169.7(10)
C36 C37 C40 F28 12.1(15)
C38 C37 C40 F30 72.3(13)
C36 C37 C40 F30 -105.9(13)
C46 C41 C42 C43 1.0(13)
B2 C41 C42 C43 -180.0(8)
C41 C42 C43 C44 -2.0(14)
C41 C42 C43 C47 177.7(8)
C42 C43 C44 C45 1.1(13)
C47 C43 C44 C45 -178.5(8)
C43 C44 C45 C46 0.7(14)
C43 C44 C45 C48 -179.8(9)
C42 C41 C46 C45 0.8(13)
B2 C41 C46 C45 -178.3(8)
C44 C45 C46 C41 -1.6(14)
C48 C45 C46 C41 178.8(9)
C44 C43 C47 F32 -154.5(9)
C42 C43 C47 F32 25.8(13)
C44 C43 C47 F31 -32.6(12)
C42 C43 C47 F31 147.8(8)
C44 C43 C47 F33 85.6(12)
C42 C43 C47 F33 -94.0(10)
C44 C45 C48 F35 153.6(9)
C46 C45 C48 F35 -26.8(14)
C44 C45 C48 F34 31.8(13)
C46 C45 C48 F34 -148.6(9)
C44 C45 C48 F36 -88.0(11)
C46 C45 C48 F36 91.6(11)
C54 C49 C50 C51 -0.8(15)
B2 C49 C50 C51 174.8(9)
C49 C50 C51 C52 0.9(16)
C49 C50 C51 C55 180.0(10)
C50 C51 C52 C53 -1.6(16)
C55 C51 C52 C53 179.2(10)
C51 C52 C53 C54 2.5(17)
C51 C52 C53 C56 -177.6(10)
C52 C53 C54 C49 -2.5(16)
C56 C53 C54 C49 177.6(10)
C50 C49 C54 C53 1.6(14)
B2 C49 C54 C53 -173.9(9)
C52 C51 C55 F37 160.2(11)
C50 C51 C55 F37 -18.9(16)
C52 C51 C55 F39 40.0(16)
C50 C51 C55 F39 -139.2(11)
C52 C51 C55 F38 -77.9(14)
C50 C51 C55 F38 102.9(12)
C54 C53 C56 F40 -130.7(12)
C52 C53 C56 F40 49.3(15)
C54 C53 C56 F42 -6.8(16)
C52 C53 C56 F42 173.3(10)
C54 C53 C56 F41 111.6(12)
C52 C53 C56 F41 -68.3(13)
C62 C57 C58 C59 -1.0(13)
B2 C57 C58 C59 -178.9(8)
C57 C58 C59 C60 1.5(14)
C57 C58 C59 C63 -177.7(9)
C58 C59 C60 C61 -0.2(14)
C63 C59 C60 C61 179.0(9)
C59 C60 C61 C62 -1.6(14)
C59 C60 C61 C64 178.9(9)
C58 C57 C62 C61 -0.9(13)
B2 C57 C62 C61 177.0(8)
C60 C61 C62 C57 2.2(14)
C64 C61 C62 C57 -178.3(9)
C60 C59 C63 F44 -88.5(15)
C58 C59 C63 F44 90.7(12)
C60 C59 C63 F43 143.4(12)
C58 C59 C63 F43 -37.4(16)
C60 C59 C63 F45 27.2(13)
C58 C59 C63 F45 -153.6(9)
C60 C61 C64 F48 158.1(9)
C62 C61 C64 F48 -21.4(13)
C60 C61 C64 F46 -82.2(11)
C62 C61 C64 F46 98.3(11)
C60 C61 C64 F47 36.8(13)
C62 C61 C64 F47 -142.7(9)
C70 C65 C66 C67 2.1(14)
B3 C65 C66 C67 -179.6(9)
C65 C66 C67 C68 -2.1(15)
C65 C66 C67 C71 179.4(9)
C66 C67 C68 C69 -0.4(14)
C71 C67 C68 C69 178.0(9)
C67 C68 C69 C70 2.8(14)
C67 C68 C69 C72 179.5(9)
C66 C65 C70 C69 0.3(14)
B3 C65 C70 C69 -178.1(9)
C68 C69 C70 C65 -2.8(14)
C72 C69 C70 C65 -179.6(9)
C68 C67 C71 F49 161.6(9)
C66 C67 C71 F49 -20.0(13)
C68 C67 C71 F51 -75.9(11)
C66 C67 C71 F51 102.5(11)
C68 C67 C71 F50 38.3(13)
C66 C67 C71 F50 -143.3(9)
C68 C69 C72 F53 13.8(15)
C70 C69 C72 F53 -169.4(9)
C68 C69 C72 F54 134.7(10)
C70 C69 C72 F54 -48.5(13)
C68 C69 C72 F52 -106.8(10)
C70 C69 C72 F52 70.0(12)
C78 C73 C74 C75 -2.4(14)
B3 C73 C74 C75 -177.1(9)
C73 C74 C75 C76 -0.1(16)
C73 C74 C75 C79 -175.9(9)
C74 C75 C76 C77 1.7(15)
C79 C75 C76 C77 177.5(9)
C75 C76 C77 C78 -0.7(15)
C75 C76 C77 C80 178.9(10)
C76 C77 C78 C73 -2.0(16)
C80 C77 C78 C73 178.4(10)
C74 C73 C78 C77 3.5(14)
B3 C73 C78 C77 178.2(9)
C76 C75 C79 F55 156.9(11)
C74 C75 C79 F55 -27.3(15)
C76 C75 C79 F56 -81.3(14)
C74 C75 C79 F56 94.6(12)
C76 C75 C79 F57 37.5(14)
C74 C75 C79 F57 -146.6(10)
C78 C77 C80 F58 -50.5(14)
C76 C77 C80 F58 129.9(10)
C78 C77 C80 F60 68.8(13)
C76 C77 C80 F60 -110.8(11)
C78 C77 C80 F59 -170.7(10)
C76 C77 C80 F59 9.7(15)
C86 C81 C82 C83 -1.9(14)
B3 C81 C82 C83 -175.4(9)
C81 C82 C83 C84 0.5(15)
C81 C82 C83 C87 177.9(10)
C82 C83 C84 C85 1.6(16)
C87 C83 C84 C85 -175.8(10)
C83 C84 C85 C86 -2.4(16)
C83 C84 C85 C88 178.8(10)
C84 C85 C86 C81 1.0(16)
C88 C85 C86 C81 179.8(10)
C82 C81 C86 C85 1.1(15)
B3 C81 C86 C85 174.8(10)
C84 C83 C87 F63 -28.1(16)
C82 C83 C87 F63 154.5(11)
C84 C83 C87 F62 -152.9(10)
C82 C83 C87 F62 29.6(15)
C84 C83 C87 F61 91.5(12)
C82 C83 C87 F61 -86.0(12)
C86 C85 C88 F66 -91.5(13)
C84 C85 C88 F66 87.3(13)
C86 C85 C88 F64 147.7(10)
C84 C85 C88 F64 -33.5(16)
C86 C85 C88 F65 29.0(16)
C84 C85 C88 F65 -152.2(10)
C94 C89 C90 C91 -0.4(13)
B3 C89 C90 C91 178.3(8)
C89 C90 C91 C92 1.9(14)
C89 C90 C91 C95 -176.9(9)
C90 C91 C92 C93 -1.2(14)
C95 C91 C92 C93 177.6(9)
C91 C92 C93 C94 -1.0(15)
C91 C92 C93 C96 -179.6(9)
C92 C93 C94 C89 2.6(15)
C96 C93 C94 C89 -178.7(9)
C90 C89 C94 C93 -1.9(13)
B3 C89 C94 C93 179.4(9)
C92 C91 C95 F68 154.6(9)
C90 C91 C95 F68 -26.6(13)
C92 C91 C95 F69 -84.8(12)
C90 C91 C95 F69 94.1(11)
C92 C91 C95 F67 34.1(14)
C90 C91 C95 F67 -147.0(9)
C92 C93 C96 F72B -41(3)
C94 C93 C96 F72B 140(2)
C92 C93 C96 F70B 88(2)
C94 C93 C96 F70B -91(3)
C92 C93 C96 F72A 143.5(14)
C94 C93 C96 F72A -35.2(19)
C92 C93 C96 F70A -87.4(19)
C94 C93 C96 F70A 94.0(17)
C92 C93 C96 F71A 26.8(16)
C94 C93 C96 F71A -151.9(13)
C92 C93 C96 F71B -160.1(17)
C94 C93 C96 F71B 21(2)
O1 C97 C98 S1 -55.5(11)
S1 C99 C100 S2 -61.8(10)
S2 C101 C102 O2 -61.1(12)
O2 C103 C104 S3 61.6(12)
S3 C105 C106 S4 54.1(13)
S4 C107 C108 O1 55.4(12)
O3 C109 C110 S5 -47.8(17)
S5 C111 C112 S6 24(2)
S6 C113 C114 O4 -55.2(12)
O4 C115 C116 S7 64.6(11)
S7 C117 C118 S8 49.3(14)
S8 C119 C120 O3 64.2(13)
O5 C121 C122 S9 -52.7(11)
S9 C123 C124 S10 38.7(15)
S10 C125 C126 O6 66.7(11)
O6 C127 C128 S11 -46.8(13)
S11 C129 C130 S12 46.5(16)
S12 C131 C132 O5 55.5(12)
C18 C17 B1 C1 169.2(8)
C22 C17 B1 C1 -19.5(12)
C18 C17 B1 C25 48.2(11)
C22 C17 B1 C25 -140.5(9)
C18 C17 B1 C9 -70.8(9)
C22 C17 B1 C9 100.5(9)
C2 C1 B1 C17 139.6(9)
C6 C1 B1 C17 -42.2(11)
C2 C1 B1 C25 -94.9(10)
C6 C1 B1 C25 83.2(10)
C2 C1 B1 C9 26.0(12)
C6 C1 B1 C9 -155.9(8)
C30 C25 B1 C17 -162.2(8)
C26 C25 B1 C17 20.1(13)
C30 C25 B1 C1 73.0(10)
C26 C25 B1 C1 -104.6(10)
C30 C25 B1 C9 -48.7(12)
C26 C25 B1 C9 133.6(9)
C10 C9 B1 C17 88.9(10)
C14 C9 B1 C17 -83.0(11)
C10 C9 B1 C1 -150.5(9)
C14 C9 B1 C1 37.6(13)
C10 C9 B1 C25 -32.4(13)
C14 C9 B1 C25 155.7(9)
C62 C57 B2 C33 136.1(9)
C58 C57 B2 C33 -46.2(11)
C62 C57 B2 C49 21.1(12)
C58 C57 B2 C49 -161.1(8)
C62 C57 B2 C41 -101.5(10)
C58 C57 B2 C41 76.3(10)
C34 C33 B2 C57 169.4(8)
C38 C33 B2 C57 -15.7(12)
C34 C33 B2 C49 -69.5(10)
C38 C33 B2 C49 105.4(9)
C34 C33 B2 C41 49.9(11)
C38 C33 B2 C41 -135.2(9)
C50 C49 B2 C57 40.1(12)
C54 C49 B2 C57 -144.6(9)
C50 C49 B2 C33 -80.7(10)
C54 C49 B2 C33 94.6(10)
C50 C49 B2 C41 159.9(9)
C54 C49 B2 C41 -24.8(13)
C46 C41 B2 C57 70.3(10)
C42 C41 B2 C57 -108.7(10)
C46 C41 B2 C33 -166.8(8)
C42 C41 B2 C33 14.2(12)
C46 C41 B2 C49 -53.0(12)
C42 C41 B2 C49 127.9(9)
C70 C65 B3 C89 71.3(10)
C66 C65 B3 C89 -107.0(10)
C70 C65 B3 C81 -51.1(12)
C66 C65 B3 C81 130.6(10)
C70 C65 B3 C73 -165.8(8)
C66 C65 B3 C73 16.0(13)
C90 C89 B3 C65 -95.0(10)
C94 C89 B3 C65 83.7(10)
C90 C89 B3 C81 27.0(12)
C94 C89 B3 C81 -154.4(8)
C90 C89 B3 C73 140.9(9)
C94 C89 B3 C73 -40.4(11)
C86 C81 B3 C65 160.8(9)
C82 C81 B3 C65 -25.9(13)
C86 C81 B3 C89 41.5(12)
C82 C81 B3 C89 -145.3(9)
C86 C81 B3 C73 -78.0(11)
C82 C81 B3 C73 95.3(10)
C78 C73 B3 C65 42.2(12)
C74 C73 B3 C65 -143.5(9)
C78 C73 B3 C89 162.5(8)
C74 C73 B3 C89 -23.1(12)
C78 C73 B3 C81 -77.7(10)
C74 C73 B3 C81 96.6(10)
C107 C108 O1 C97 160.2(10)
C107 C108 O1 Li1 -58.8(12)
C98 C97 O1 C108 175.5(9)
C98 C97 O1 Li1 36.9(12)
C101 C102 O2 C103 -176.1(10)
C101 C102 O2 Li1 48.3(12)
C104 C103 O2 C102 169.9(10)
C104 C103 O2 Li1 -54.9(13)
C110 C109 O3 C120 -171.6(12)
C110 C109 O3 Li2 51.3(15)
C119 C120 O3 C109 176.8(12)
C119 C120 O3 Li2 -45.0(14)
C113 C114 O4 C115 180.0(9)
C113 C114 O4 Li2 45.4(13)
C116 C115 O4 C114 158.6(10)
C116 C115 O4 Li2 -63.6(11)
C122 C121 O5 C132 176.3(9)
C122 C121 O5 Li3 40.2(12)
C131 C132 O5 C121 165.5(10)
C131 C132 O5 Li3 -56.9(12)
C125 C126 O6 C127 176.1(10)
C125 C126 O6 Li3 -49.0(12)
C128 C127 O6 C126 -172.2(10)
C128 C127 O6 Li3 54.0(13)
C100 C99 S1 C98 141.5(8)
C100 C99 S1 Li1 46.9(9)
C97 C98 S1 C99 -62.2(9)
C97 C98 S1 Li1 41.6(9)
C99 C100 S2 C101 132.7(9)
C99 C100 S2 Li1 41.1(10)
C102 C101 S2 C100 -65.1(10)
C102 C101 S2 Li1 38.0(9)
C106 C105 S3 C104 57.3(11)
C106 C105 S3 Li1 -39.9(11)
C103 C104 S3 C105 -139.9(9)
C103 C104 S3 Li1 -37.5(9)
C108 C107 S4 C106 -127.2(9)
C108 C107 S4 Li1 -25.7(10)
C105 C106 S4 C107 63.7(10)
C105 C106 S4 Li1 -33.6(10)
C109 C110 S5 C111 -83.9(13)
C109 C110 S5 Li2 22.8(14)
C112 C111 S5 C110 75.6(15)
C112 C111 S5 Li2 -22.2(17)
C114 C113 S6 C112 -72.6(10)
C114 C113 S6 Li2 35.1(10)
C111 C112 S6 C113 85.4(15)
C111 C112 S6 Li2 -12.0(16)
C115 C116 S7 C117 -136.6(9)
C115 C116 S7 Li2 -32.7(9)
C118 C117 S7 C116 67.2(10)
C118 C117 S7 Li2 -29.3(11)
C120 C119 S8 C118 -150.5(9)
C120 C119 S8 Li2 -45.4(9)
C117 C118 S8 C119 54.1(12)
C117 C118 S8 Li2 -40.0(12)
C124 C123 S9 C122 74.9(11)
C124 C123 S9 Li3 -20.9(12)
C121 C122 S9 C123 -72.2(9)
C121 C122 S9 Li3 34.8(9)
C126 C125 S10 C124 -148.0(8)
C126 C125 S10 Li3 -43.9(8)
C123 C124 S10 C125 58.4(11)
C123 C124 S10 Li3 -33.7(12)
C130 C129 S11 C128 59.5(12)
C130 C129 S11 Li3 -38.7(12)
C127 C128 S11 C129 -84.9(10)
C127 C128 S11 Li3 20.0(10)
C132 C131 S12 C130 -131.6(9)
C132 C131 S12 Li3 -26.6(10)
C129 C130 S12 C131 71.5(12)
C129 C130 S12 Li3 -26.3(13)
